data_4079536
loop_
_publ_author_name
'Uhl, Werner'
'Stefaniak, Christina'
'Vo\&s, Matthias'
'K\"osters, Jutta'
'Rogel, Friedhelm'

_publ_section_title
;
 Gallium--Gallium Bonds As Effective Templates for the Generation of
 Macrocycles and Supramolecular Entities
;
_journal_issue 19
_journal_name_full Organometallics
_journal_page_first 6988
_journal_paper_doi 10.1021/om3008025
_journal_volume 31
_journal_year 2012
_chemical_formula_sum 'C92 H176 Ga8 N8 O9 Si16'
_chemical_formula_weight 2545.61
_chemical_name_systematic
; 
 ? 
;
_space_group_IT_number 2
_symmetry_cell_setting triclinic
_symmetry_space_group_name_Hall '-P 1'
_symmetry_space_group_name_H-M 'P -1'
_atom_sites_solution_hydrogens geom
_atom_sites_solution_primary direct
_atom_sites_solution_secondary difmap
_audit_creation_method SHELXL-97
_cell_angle_alpha 99.8330(10)
_cell_angle_beta 95.0010(10)
_cell_angle_gamma 100.0370(10)
_cell_formula_units_Z 2
_cell_length_a 19.9807(12)
_cell_length_b 20.8609(12)
_cell_length_c 23.5307(14)
_cell_measurement_reflns_used 35919
_cell_measurement_temperature 153(2)
_cell_measurement_theta_max 25.71
_cell_measurement_theta_min 0.88
_cell_volume 9446.6(10)
_computing_cell_refinement 'Bruker SAINT+'
_computing_data_collection 'Bruker SMART'
_computing_data_reduction 'Bruker SHELXTL'
_computing_molecular_graphics 'Bruker SHELXTL'
_computing_publication_material 'Bruker SHELXTL'
_computing_structure_refinement 'SHELXL-97 (Sheldrick, 1997)'
_computing_structure_solution 'SHELXS-97 (Sheldrick, 1990)'
_diffrn_ambient_temperature 153(2)
_diffrn_measured_fraction_theta_full 0.997
_diffrn_measured_fraction_theta_max 0.997
_diffrn_measurement_device_type 'CCD area detector'
_diffrn_measurement_method 'omega scans'
_diffrn_radiation_monochromator graphite
_diffrn_radiation_source 'rotating anode'
_diffrn_radiation_type MoK\a
_diffrn_radiation_wavelength 0.71073
_diffrn_reflns_av_R_equivalents 0.0000
_diffrn_reflns_av_sigmaI/netI 0.0858
_diffrn_reflns_limit_h_max 24
_diffrn_reflns_limit_h_min -24
_diffrn_reflns_limit_k_max 25
_diffrn_reflns_limit_k_min -25
_diffrn_reflns_limit_l_max 28
_diffrn_reflns_limit_l_min 0
_diffrn_reflns_number 35919
_diffrn_reflns_theta_full 25.71
_diffrn_reflns_theta_max 25.71
_diffrn_reflns_theta_min 0.88
_exptl_absorpt_coefficient_mu 1.257
_exptl_absorpt_correction_T_max 0.9172
_exptl_absorpt_correction_T_min 0.7871
_exptl_absorpt_correction_type empirical
_exptl_absorpt_process_details SADABS
_exptl_crystal_colour clear
_exptl_crystal_density_diffrn 0.895
_exptl_crystal_density_method 'not measured'
_exptl_crystal_description plate
_exptl_crystal_F_000 2656
_exptl_crystal_size_max 0.20
_exptl_crystal_size_mid 0.10
_exptl_crystal_size_min 0.07
_refine_diff_density_max 0.607
_refine_diff_density_min -0.405
_refine_diff_density_rms 0.072
_refine_ls_extinction_method none
_refine_ls_goodness_of_fit_ref 0.832
_refine_ls_hydrogen_treatment constr
_refine_ls_matrix_type full
_refine_ls_number_parameters 1292
_refine_ls_number_reflns 35919
_refine_ls_number_restraints 180
_refine_ls_restrained_S_all 0.832
_refine_ls_R_factor_all 0.0713
_refine_ls_R_factor_gt 0.0410
_refine_ls_shift/su_max 0.015
_refine_ls_shift/su_mean 0.000
_refine_ls_structure_factor_coef Fsqd
_refine_ls_weighting_details 'calc w=1/[\s^2^(Fo^2^)+(0.0483P)^2^+0.0000P] where P=(Fo^2^+2Fc^2^)/3'
_refine_ls_weighting_scheme calc
_refine_ls_wR_factor_gt 0.0883
_refine_ls_wR_factor_ref 0.0943
_reflns_number_gt 21337
_reflns_number_total 35919
_reflns_threshold_expression >2sigma(I)
_cod_data_source_file om3008025_si_003.cif
_cod_data_source_block squeezed
_cod_original_sg_symbol_H-M P-1
_cod_database_code 4079536

loop_
_symmetry_equiv_pos_as_xyz
'x, y, z'
'-x, -y, -z'

loop_
_atom_site_label
_atom_site_type_symbol
_atom_site_fract_x
_atom_site_fract_y
_atom_site_fract_z
_atom_site_U_iso_or_equiv
_atom_site_adp_type
_atom_site_occupancy
_atom_site_symmetry_multiplicity
_atom_site_calc_flag
_atom_site_refinement_flags
_atom_site_disorder_assembly
_atom_site_disorder_group
Ga1 Ga 0.500319(17) 0.837972(17) 0.192683(14) 0.02452(8) Uani 1 1 d . . .
C1 C 0.55281(15) 0.85309(16) 0.12750(14) 0.0307(8) Uani 1 1 d . . .
H1 H 0.5468 0.8955 0.1196 0.037 Uiso 1 1 calc R . .
Si11 Si 0.64562(5) 0.86176(7) 0.15220(5) 0.0626(4) Uani 1 1 d . . .
C111 C 0.7025(2) 0.8988(3) 0.1016(2) 0.0803(15) Uani 1 1 d . . .
H11A H 0.6884 0.9383 0.0934 0.096 Uiso 1 1 calc R . .
H11B H 0.6990 0.8673 0.0661 0.096 Uiso 1 1 calc R . .
H11C H 0.7491 0.9095 0.1196 0.096 Uiso 1 1 calc R . .
C112 C 0.6659(3) 0.7776(3) 0.1567(3) 0.132(3) Uani 1 1 d . . .
H11D H 0.7116 0.7829 0.1757 0.159 Uiso 1 1 calc R . .
H11E H 0.6625 0.7520 0.1182 0.159 Uiso 1 1 calc R . .
H11F H 0.6340 0.7552 0.1784 0.159 Uiso 1 1 calc R . .
C113 C 0.6688(2) 0.9160(3) 0.22477(19) 0.126(3) Uani 1 1 d . . .
H11G H 0.6512 0.9560 0.2248 0.151 Uiso 1 1 calc R . .
H11H H 0.7178 0.9269 0.2336 0.151 Uiso 1 1 calc R . .
H11I H 0.6496 0.8933 0.2535 0.151 Uiso 1 1 calc R . .
Si12 Si 0.51752(6) 0.79140(5) 0.05946(4) 0.0444(3) Uani 1 1 d . . .
C121 C 0.4453(2) 0.8202(3) 0.02222(17) 0.0751(15) Uani 1 1 d . . .
H12A H 0.4206 0.8415 0.0508 0.090 Uiso 1 1 calc R . .
H12B H 0.4150 0.7829 -0.0021 0.090 Uiso 1 1 calc R . .
H12C H 0.4630 0.8512 -0.0012 0.090 Uiso 1 1 calc R . .
C122 C 0.5797(2) 0.7823(2) 0.00440(16) 0.0651(13) Uani 1 1 d . . .
H12D H 0.5931 0.8239 -0.0077 0.078 Uiso 1 1 calc R . .
H12E H 0.5584 0.7491 -0.0286 0.078 Uiso 1 1 calc R . .
H12F H 0.6195 0.7694 0.0215 0.078 Uiso 1 1 calc R . .
C123 C 0.4880(3) 0.7074(2) 0.07716(18) 0.0846(17) Uani 1 1 d . . .
H12G H 0.5249 0.6951 0.0991 0.102 Uiso 1 1 calc R . .
H12H H 0.4737 0.6754 0.0418 0.102 Uiso 1 1 calc R . .
H12I H 0.4502 0.7087 0.0996 0.102 Uiso 1 1 calc R . .
Ga2 Ga 0.478830(17) 0.784981(17) 0.273626(15) 0.02630(9) Uani 1 1 d . . .
C2 C 0.49476(16) 0.72366(15) 0.32609(13) 0.0286(8) Uani 1 1 d . . .
H2 H 0.4712 0.7353 0.3591 0.034 Uiso 1 1 calc R . .
Si21 Si 0.45356(6) 0.63658(5) 0.29155(4) 0.0405(3) Uani 1 1 d . . .
C211 C 0.3611(2) 0.6247(2) 0.29980(19) 0.0650(13) Uani 1 1 d . . .
H21A H 0.3555 0.6333 0.3403 0.078 Uiso 1 1 calc R . .
H21B H 0.3395 0.5799 0.2829 0.078 Uiso 1 1 calc R . .
H21C H 0.3406 0.6547 0.2805 0.078 Uiso 1 1 calc R . .
C212 C 0.4892(2) 0.57195(18) 0.32458(18) 0.0592(12) Uani 1 1 d . . .
H21D H 0.5362 0.5744 0.3181 0.071 Uiso 1 1 calc R . .
H21E H 0.4634 0.5288 0.3070 0.071 Uiso 1 1 calc R . .
H21F H 0.4861 0.5796 0.3656 0.071 Uiso 1 1 calc R . .
C213 C 0.4637(3) 0.6212(2) 0.21300(17) 0.0727(14) Uani 1 1 d . . .
H21G H 0.4430 0.6517 0.1944 0.087 Uiso 1 1 calc R . .
H21H H 0.4419 0.5766 0.1956 0.087 Uiso 1 1 calc R . .
H21I H 0.5115 0.6275 0.2083 0.087 Uiso 1 1 calc R . .
Si22 Si 0.58827(5) 0.74150(5) 0.35401(4) 0.0390(3) Uani 1 1 d . . .
C221 C 0.60395(19) 0.7104(2) 0.42281(16) 0.0504(10) Uani 1 1 d . . .
H22A H 0.6522 0.7200 0.4357 0.061 Uiso 1 1 calc R . .
H22B H 0.5874 0.6634 0.4161 0.061 Uiso 1 1 calc R . .
H22C H 0.5803 0.7319 0.4520 0.061 Uiso 1 1 calc R . .
C222 C 0.62377(19) 0.83299(19) 0.37127(18) 0.0566(11) Uani 1 1 d . . .
H22D H 0.6717 0.8405 0.3848 0.068 Uiso 1 1 calc R . .
H22E H 0.6003 0.8539 0.4010 0.068 Uiso 1 1 calc R . .
H22F H 0.6174 0.8514 0.3369 0.068 Uiso 1 1 calc R . .
C223 C 0.6365(2) 0.7028(2) 0.29745(18) 0.0647(13) Uani 1 1 d . . .
H22G H 0.6329 0.7233 0.2640 0.078 Uiso 1 1 calc R . .
H22H H 0.6177 0.6563 0.2864 0.078 Uiso 1 1 calc R . .
H22I H 0.6838 0.7090 0.3128 0.078 Uiso 1 1 calc R . .
Ga3 Ga 0.471892(17) 1.232608(17) 0.329082(14) 0.02480(8) Uani 1 1 d . . .
C3 C 0.47966(16) 1.28447(15) 0.40875(13) 0.0268(7) Uani 1 1 d . . .
H3 H 0.4420 1.2638 0.4262 0.032 Uiso 1 1 calc R . .
Si31 Si 0.55892(5) 1.27732(5) 0.45356(4) 0.0353(2) Uani 1 1 d . . .
C311 C 0.63477(17) 1.2869(2) 0.41207(16) 0.0499(10) Uani 1 1 d . . .
H31A H 0.6279 1.2515 0.3790 0.060 Uiso 1 1 calc R . .
H31B H 0.6752 1.2855 0.4367 0.060 Uiso 1 1 calc R . .
H31C H 0.6401 1.3286 0.3993 0.060 Uiso 1 1 calc R . .
C312 C 0.5799(2) 1.3404(2) 0.52309(15) 0.0548(11) Uani 1 1 d . . .
H31D H 0.5887 1.3841 0.5143 0.066 Uiso 1 1 calc R . .
H31E H 0.6198 1.3332 0.5450 0.066 Uiso 1 1 calc R . .
H31F H 0.5420 1.3361 0.5455 0.066 Uiso 1 1 calc R . .
C313 C 0.5478(2) 1.19446(19) 0.47537(17) 0.0544(11) Uani 1 1 d . . .
H31G H 0.5086 1.1885 0.4961 0.065 Uiso 1 1 calc R . .
H31H H 0.5879 1.1920 0.5000 0.065 Uiso 1 1 calc R . .
H31I H 0.5413 1.1603 0.4413 0.065 Uiso 1 1 calc R . .
Si32 Si 0.46464(5) 1.36996(5) 0.40514(4) 0.0353(2) Uani 1 1 d . . .
C321 C 0.5438(2) 1.42289(17) 0.39066(17) 0.0510(10) Uani 1 1 d . . .
H32A H 0.5579 1.4031 0.3549 0.061 Uiso 1 1 calc R . .
H32B H 0.5794 1.4269 0.4219 0.061 Uiso 1 1 calc R . .
H32C H 0.5349 1.4660 0.3877 0.061 Uiso 1 1 calc R . .
C322 C 0.4355(2) 1.40937(18) 0.47420(15) 0.0491(10) Uani 1 1 d . . .
H32D H 0.4237 1.4510 0.4696 0.059 Uiso 1 1 calc R . .
H32E H 0.4718 1.4166 0.5055 0.059 Uiso 1 1 calc R . .
H32F H 0.3963 1.3806 0.4827 0.059 Uiso 1 1 calc R . .
C323 C 0.3955(2) 1.36851(19) 0.34590(16) 0.0507(10) Uani 1 1 d . . .
H32G H 0.3896 1.4130 0.3448 0.061 Uiso 1 1 calc R . .
H32H H 0.3535 1.3427 0.3531 0.061 Uiso 1 1 calc R . .
H32I H 0.4080 1.3491 0.3093 0.061 Uiso 1 1 calc R . .
Ga4 Ga 0.504535(18) 1.218970(17) 0.232791(15) 0.02727(9) Uani 1 1 d . . .
C4 C 0.56128(16) 1.24054(16) 0.17163(14) 0.0333(8) Uani 1 1 d . . .
H4 H 0.5336 1.2204 0.1354 0.040 Uiso 1 1 calc R . .
Si41 Si 0.63791(5) 1.20051(6) 0.17248(5) 0.0498(3) Uani 1 1 d . . .
C411 C 0.6133(2) 1.1102(2) 0.1410(2) 0.0742(14) Uani 1 1 d . . .
H41A H 0.5755 1.0906 0.1589 0.089 Uiso 1 1 calc R . .
H41B H 0.6516 1.0892 0.1480 0.089 Uiso 1 1 calc R . .
H41C H 0.6003 1.1042 0.0999 0.089 Uiso 1 1 calc R . .
C412 C 0.7040(2) 1.2360(2) 0.12837(19) 0.0704(13) Uani 1 1 d . . .
H41D H 0.6825 1.2368 0.0905 0.084 Uiso 1 1 calc R . .
H41E H 0.7383 1.2090 0.1247 0.084 Uiso 1 1 calc R . .
H41F H 0.7251 1.2803 0.1474 0.084 Uiso 1 1 calc R . .
C413 C 0.6785(2) 1.2110(3) 0.2494(2) 0.0953(19) Uani 1 1 d . . .
H41G H 0.6954 1.2572 0.2649 0.114 Uiso 1 1 calc R . .
H41H H 0.7157 1.1874 0.2502 0.114 Uiso 1 1 calc R . .
H41I H 0.6450 1.1936 0.2726 0.114 Uiso 1 1 calc R . .
Si42 Si 0.57373(6) 1.33141(6) 0.17434(5) 0.0492(3) Uani 1 1 d . . .
C421 C 0.4933(2) 1.3622(2) 0.1876(2) 0.0769(15) Uani 1 1 d . . .
H42A H 0.4563 1.3364 0.1597 0.092 Uiso 1 1 calc R . .
H42B H 0.4990 1.4079 0.1837 0.092 Uiso 1 1 calc R . .
H42C H 0.4830 1.3583 0.2261 0.092 Uiso 1 1 calc R . .
C422 C 0.5995(2) 1.3538(2) 0.10436(18) 0.0719(14) Uani 1 1 d . . .
H42D H 0.6424 1.3409 0.0976 0.086 Uiso 1 1 calc R . .
H42E H 0.6042 1.4008 0.1067 0.086 Uiso 1 1 calc R . .
H42F H 0.5651 1.3311 0.0730 0.086 Uiso 1 1 calc R . .
C423 C 0.6398(2) 1.3763(2) 0.23617(19) 0.0841(16) Uani 1 1 d . . .
H42G H 0.6304 1.3592 0.2706 0.101 Uiso 1 1 calc R . .
H42H H 0.6387 1.4227 0.2426 0.101 Uiso 1 1 calc R . .
H42I H 0.6843 1.3699 0.2269 0.101 Uiso 1 1 calc R . .
Ga5 Ga 0.078191(17) 1.147546(17) 0.358759(15) 0.02700(9) Uani 1 1 d . . .
C5 C 0.07899(16) 1.19892(16) 0.43715(13) 0.0300(8) Uani 1 1 d . . .
H5 H 0.1050 1.1789 0.4630 0.036 Uiso 1 1 calc R . .
Si51 Si 0.12718(5) 1.28559(5) 0.44341(4) 0.0393(3) Uani 1 1 d . . .
C511 C 0.1082(2) 1.31712(19) 0.37518(17) 0.0627(12) Uani 1 1 d . . .
H51A H 0.1249 1.2914 0.3436 0.075 Uiso 1 1 calc R . .
H51B H 0.1303 1.3628 0.3801 0.075 Uiso 1 1 calc R . .
H51C H 0.0596 1.3134 0.3668 0.075 Uiso 1 1 calc R . .
C512 C 0.1065(2) 1.34478(19) 0.50594(17) 0.0590(12) Uani 1 1 d . . .
H51D H 0.0596 1.3491 0.4992 0.071 Uiso 1 1 calc R . .
H51E H 0.1357 1.3873 0.5094 0.071 Uiso 1 1 calc R . .
H51F H 0.1137 1.3282 0.5412 0.071 Uiso 1 1 calc R . .
C513 C 0.22059(19) 1.2866(2) 0.45526(17) 0.0594(12) Uani 1 1 d . . .
H51G H 0.2313 1.2720 0.4909 0.071 Uiso 1 1 calc R . .
H51H H 0.2455 1.3308 0.4574 0.071 Uiso 1 1 calc R . .
H51I H 0.2332 1.2574 0.4236 0.071 Uiso 1 1 calc R . .
Si52 Si -0.01034(5) 1.18616(5) 0.45757(5) 0.0410(3) Uani 1 1 d . . .
C521 C -0.0102(2) 1.2031(2) 0.53848(16) 0.0585(12) Uani 1 1 d . . .
H52A H 0.0150 1.1743 0.5553 0.070 Uiso 1 1 calc R . .
H52B H -0.0564 1.1952 0.5476 0.070 Uiso 1 1 calc R . .
H52C H 0.0110 1.2484 0.5539 0.070 Uiso 1 1 calc R . .
C522 C -0.0542(2) 1.09787(19) 0.43355(19) 0.0634(13) Uani 1 1 d . . .
H52D H -0.0583 1.0863 0.3920 0.076 Uiso 1 1 calc R . .
H52E H -0.0990 1.0920 0.4460 0.076 Uiso 1 1 calc R . .
H52F H -0.0280 1.0698 0.4503 0.076 Uiso 1 1 calc R . .
C523 C -0.0627(2) 1.2390(2) 0.4237(2) 0.0691(13) Uani 1 1 d . . .
H52G H -0.0442 1.2849 0.4394 0.083 Uiso 1 1 calc R . .
H52H H -0.1091 1.2284 0.4320 0.083 Uiso 1 1 calc R . .
H52I H -0.0617 1.2307 0.3825 0.083 Uiso 1 1 calc R . .
Ga6 Ga 0.041500(17) 1.114604(17) 0.256649(15) 0.02675(9) Uani 1 1 d . . .
C6 C -0.02331(16) 1.11229(17) 0.18752(14) 0.0350(8) Uani 1 1 d . . .
H6 H -0.0177 1.0755 0.1590 0.042 Uiso 1 1 calc R . .
Si61 Si -0.11178(5) 1.09175(6) 0.20680(6) 0.0567(3) Uani 1 1 d . . .
C611 C -0.1207(2) 1.0194(2) 0.2445(2) 0.0830(16) Uani 1 1 d . . .
H61A H -0.1043 0.9837 0.2220 0.100 Uiso 1 1 calc R . .
H61B H -0.1680 1.0050 0.2489 0.100 Uiso 1 1 calc R . .
H61C H -0.0943 1.0321 0.2822 0.100 Uiso 1 1 calc R . .
C612 C -0.1772(2) 1.0666(3) 0.1405(2) 0.0976(19) Uani 1 1 d . . .
H61D H -0.1755 1.1025 0.1197 0.117 Uiso 1 1 calc R . .
H61E H -0.2221 1.0559 0.1522 0.117 Uiso 1 1 calc R . .
H61F H -0.1675 1.0285 0.1159 0.117 Uiso 1 1 calc R . .
C613 C -0.1318(2) 1.1643(3) 0.2569(2) 0.0881(17) Uani 1 1 d . . .
H61G H -0.0952 1.1803 0.2881 0.106 Uiso 1 1 calc R . .
H61H H -0.1737 1.1507 0.2726 0.106 Uiso 1 1 calc R . .
H61I H -0.1368 1.1990 0.2358 0.106 Uiso 1 1 calc R . .
Si62 Si -0.00028(5) 1.18834(5) 0.15496(4) 0.0409(3) Uani 1 1 d . . .
C621 C 0.0280(2) 1.26286(18) 0.21257(17) 0.0625(13) Uani 1 1 d . . .
H62A H 0.0363 1.3015 0.1952 0.075 Uiso 1 1 calc R . .
H62B H 0.0694 1.2591 0.2346 0.075 Uiso 1 1 calc R . .
H62C H -0.0069 1.2667 0.2378 0.075 Uiso 1 1 calc R . .
C622 C -0.0720(2) 1.2043(2) 0.10646(17) 0.0605(12) Uani 1 1 d . . .
H62D H -0.1090 1.2120 0.1285 0.073 Uiso 1 1 calc R . .
H62E H -0.0876 1.1665 0.0757 0.073 Uiso 1 1 calc R . .
H62F H -0.0563 1.2426 0.0902 0.073 Uiso 1 1 calc R . .
C623 C 0.0703(2) 1.1768(3) 0.10906(19) 0.0766(15) Uani 1 1 d . . .
H62G H 0.0853 1.2167 0.0948 0.092 Uiso 1 1 calc R . .
H62H H 0.0539 1.1409 0.0768 0.092 Uiso 1 1 calc R . .
H62I H 0.1080 1.1669 0.1320 0.092 Uiso 1 1 calc R . .
Ga7 Ga 0.075443(18) 0.711014(17) 0.202783(15) 0.02789(9) Uani 1 1 d . . .
C7 C 0.06991(17) 0.64953(16) 0.25795(15) 0.0350(8) Uani 1 1 d . . .
H7 H 0.1050 0.6693 0.2896 0.042 Uiso 1 1 calc R . .
Si71 Si -0.01305(5) 0.64359(5) 0.28968(4) 0.0391(2) Uani 1 1 d . . .
C711 C -0.08354(19) 0.5879(2) 0.23770(17) 0.0570(11) Uani 1 1 d . . .
H71A H -0.0896 0.6060 0.2032 0.068 Uiso 1 1 calc R . .
H71B H -0.1252 0.5840 0.2554 0.068 Uiso 1 1 calc R . .
H71C H -0.0721 0.5448 0.2277 0.068 Uiso 1 1 calc R . .
C712 C -0.0406(2) 0.72585(19) 0.30536(17) 0.0568(11) Uani 1 1 d . . .
H71D H -0.0052 0.7574 0.3308 0.068 Uiso 1 1 calc R . .
H71E H -0.0819 0.7210 0.3236 0.068 Uiso 1 1 calc R . .
H71F H -0.0488 0.7412 0.2697 0.068 Uiso 1 1 calc R . .
C713 C -0.0053(2) 0.6126(2) 0.35945(17) 0.0642(13) Uani 1 1 d . . .
H71G H 0.0007 0.5674 0.3517 0.077 Uiso 1 1 calc R . .
H71H H -0.0461 0.6150 0.3777 0.077 Uiso 1 1 calc R . .
H71I H 0.0334 0.6394 0.3848 0.077 Uiso 1 1 calc R . .
Si72 Si 0.09237(5) 0.56909(5) 0.22467(5) 0.0436(3) Uani 1 1 d . . .
C721 C 0.0532(2) 0.5436(2) 0.14760(17) 0.0631(12) Uani 1 1 d . . .
H72A H 0.0054 0.5457 0.1453 0.076 Uiso 1 1 calc R . .
H72B H 0.0582 0.4991 0.1330 0.076 Uiso 1 1 calc R . .
H72C H 0.0757 0.5729 0.1248 0.076 Uiso 1 1 calc R . .
C722 C 0.0640(2) 0.49988(19) 0.2634(2) 0.0644(13) Uani 1 1 d . . .
H72D H 0.0882 0.5096 0.3019 0.077 Uiso 1 1 calc R . .
H72E H 0.0736 0.4594 0.2425 0.077 Uiso 1 1 calc R . .
H72F H 0.0157 0.4950 0.2656 0.077 Uiso 1 1 calc R . .
C723 C 0.18693(19) 0.5769(2) 0.2276(2) 0.0689(14) Uani 1 1 d . . .
H72G H 0.2037 0.6044 0.2011 0.083 Uiso 1 1 calc R . .
H72H H 0.1978 0.5337 0.2168 0.083 Uiso 1 1 calc R . .
H72I H 0.2080 0.5964 0.2663 0.083 Uiso 1 1 calc R . .
Ga8 Ga 0.029591(18) 0.742021(18) 0.116191(15) 0.03003(9) Uani 1 1 d . . .
C8 C -0.03947(15) 0.73371(17) 0.04872(14) 0.0335(8) Uani 1 1 d . . .
H8 H -0.0179 0.7601 0.0233 0.040 Uiso 1 1 calc R . .
Si81 Si -0.11313(5) 0.77163(6) 0.07097(5) 0.0462(3) Uani 1 1 d . . .
C811 C -0.0915(2) 0.8631(2) 0.0770(2) 0.0689(13) Uani 1 1 d . . .
H81A H -0.0536 0.8812 0.1065 0.083 Uiso 1 1 calc R . .
H81B H -0.1304 0.8820 0.0870 0.083 Uiso 1 1 calc R . .
H81C H -0.0795 0.8732 0.0404 0.083 Uiso 1 1 calc R . .
C812 C -0.1344(2) 0.7516(2) 0.14290(18) 0.0725(14) Uani 1 1 d . . .
H81D H -0.1394 0.7047 0.1413 0.087 Uiso 1 1 calc R . .
H81E H -0.1765 0.7652 0.1514 0.087 Uiso 1 1 calc R . .
H81F H -0.0983 0.7745 0.1728 0.087 Uiso 1 1 calc R . .
C813 C -0.19248(19) 0.7416(2) 0.01651(19) 0.0712(14) Uani 1 1 d . . .
H81G H -0.1825 0.7514 -0.0206 0.085 Uiso 1 1 calc R . .
H81H H -0.2284 0.7636 0.0294 0.085 Uiso 1 1 calc R . .
H81I H -0.2069 0.6946 0.0131 0.085 Uiso 1 1 calc R . .
Si82 Si -0.05644(6) 0.64613(5) 0.00848(5) 0.0464(3) Uani 1 1 d . . .
C821 C -0.1013(2) 0.6366(2) -0.06701(17) 0.0672(13) Uani 1 1 d . . .
H82A H -0.1453 0.6488 -0.0648 0.081 Uiso 1 1 calc R . .
H82B H -0.1071 0.5913 -0.0866 0.081 Uiso 1 1 calc R . .
H82C H -0.0743 0.6649 -0.0882 0.081 Uiso 1 1 calc R . .
C822 C 0.0268(2) 0.6168(2) 0.00009(19) 0.0681(13) Uani 1 1 d . . .
H82D H 0.0560 0.6467 -0.0182 0.082 Uiso 1 1 calc R . .
H82E H 0.0179 0.5732 -0.0235 0.082 Uiso 1 1 calc R . .
H82F H 0.0490 0.6156 0.0377 0.082 Uiso 1 1 calc R . .
C823 C -0.1081(2) 0.5917(2) 0.04916(19) 0.0712(14) Uani 1 1 d . . .
H82G H -0.0873 0.5996 0.0887 0.085 Uiso 1 1 calc R . .
H82H H -0.1103 0.5462 0.0316 0.085 Uiso 1 1 calc R . .
H82I H -0.1535 0.6010 0.0483 0.085 Uiso 1 1 calc R . .
O1 O 0.39890(10) 0.81252(10) 0.16465(9) 0.0283(5) Uani 1 1 d . . .
O2 O 0.37872(10) 0.76922(11) 0.24499(9) 0.0302(5) Uani 1 1 d . . .
C01 C 0.35885(16) 0.78498(15) 0.19674(14) 0.0264(7) Uani 1 1 d . . .
N7 N 0.17104(13) 0.73800(13) 0.18233(11) 0.0286(6) Uani 1 1 d . . .
C71 C 0.23554(15) 0.74442(15) 0.20989(14) 0.0286(8) Uani 1 1 d . . .
H71 H 0.2451 0.7324 0.2469 0.034 Uiso 1 1 calc R . .
C72 C 0.28577(16) 0.77031(15) 0.17815(13) 0.0277(7) Uani 1 1 d . . .
N8 N 0.12772(13) 0.76430(14) 0.09224(11) 0.0347(7) Uani 1 1 d . . .
C81 C 0.14570(19) 0.7866(2) 0.04460(16) 0.0545(11) Uani 1 1 d . . .
H81 H 0.1101 0.7886 0.0152 0.065 Uiso 1 1 calc R . .
C82 C 0.21273(19) 0.8068(2) 0.03570(17) 0.0625(13) Uani 1 1 d . . .
H82 H 0.2227 0.8234 0.0011 0.075 Uiso 1 1 calc R . .
C83 C 0.26554(18) 0.8034(2) 0.07629(16) 0.0489(11) Uani 1 1 d . . .
H83 H 0.3123 0.8165 0.0698 0.059 Uiso 1 1 calc R . .
C84 C 0.25019(15) 0.78107(16) 0.12586(13) 0.0297(8) Uani 1 1 d . . .
C85 C 0.17963(16) 0.76098(16) 0.13111(14) 0.0301(8) Uani 1 1 d . . .
O3 O 0.48413(11) 1.13870(10) 0.33106(9) 0.0284(5) Uani 1 1 d . . .
O4 O 0.50177(11) 1.12391(10) 0.23633(9) 0.0331(5) Uani 1 1 d . . .
C03 C 0.49226(16) 1.10255(16) 0.28366(14) 0.0304(8) Uani 1 1 d . . .
N1 N 0.49423(13) 0.92551(12) 0.24191(11) 0.0284(6) Uani 1 1 d . . .
C11 C 0.49921(16) 0.98813(15) 0.23301(14) 0.0293(8) Uani 1 1 d . . .
H11 H 0.5067 1.0006 0.1963 0.035 Uiso 1 1 calc R . .
C12 C 0.49255(17) 1.03243(15) 0.28162(13) 0.0296(8) Uani 1 1 d . . .
N2 N 0.47534(13) 0.87534(12) 0.32534(11) 0.0280(6) Uani 1 1 d . . .
C21 C 0.46681(17) 0.88826(17) 0.38202(13) 0.0346(8) Uani 1 1 d . . .
H21 H 0.4610 0.8520 0.4025 0.042 Uiso 1 1 calc R . .
C22 C 0.46603(19) 0.95083(17) 0.41225(15) 0.0403(9) Uani 1 1 d . . .
H22 H 0.4606 0.9569 0.4528 0.048 Uiso 1 1 calc R . .
C23 C 0.47287(18) 1.00458(17) 0.38520(14) 0.0364(9) Uani 1 1 d . . .
H23 H 0.4710 1.0480 0.4058 0.044 Uiso 1 1 calc R . .
C24 C 0.48255(16) 0.99380(15) 0.32702(14) 0.0285(8) Uani 1 1 d . . .
C25 C 0.48385(15) 0.92801(16) 0.29924(13) 0.0276(7) Uani 1 1 d . . .
O5 O 0.17401(10) 1.16401(11) 0.33794(9) 0.0308(5) Uani 1 1 d . . .
O6 O 0.13882(10) 1.14449(11) 0.24132(9) 0.0299(5) Uani 1 1 d . . .
C05 C 0.18524(16) 1.16128(15) 0.28527(14) 0.0267(7) Uani 1 1 d . . .
N3 N 0.37295(12) 1.20419(12) 0.29425(10) 0.0252(6) Uani 1 1 d . . .
C31 C 0.31185(16) 1.19438(15) 0.31684(13) 0.0276(7) Uani 1 1 d . . .
H31 H 0.3080 1.1988 0.3577 0.033 Uiso 1 1 calc R . .
C32 C 0.25634(15) 1.17734(15) 0.27421(13) 0.0262(7) Uani 1 1 d . . .
N4 N 0.40246(13) 1.19786(13) 0.19695(11) 0.0307(6) Uani 1 1 d . . .
C41 C 0.37689(18) 1.18553(19) 0.14050(14) 0.0413(9) Uani 1 1 d . . .
H41 H 0.4082 1.1886 0.1119 0.050 Uiso 1 1 calc R . .
C42 C 0.30806(18) 1.1688(2) 0.12200(14) 0.0489(11) Uani 1 1 d . . .
H42 H 0.2926 1.1601 0.0811 0.059 Uiso 1 1 calc R . .
C43 C 0.25997(17) 1.16422(18) 0.16160(14) 0.0400(9) Uani 1 1 d . . .
H43 H 0.2118 1.1531 0.1485 0.048 Uiso 1 1 calc R . .
C44 C 0.28390(16) 1.17626(15) 0.22037(13) 0.0283(8) Uani 1 1 d . . .
C45 C 0.35589(16) 1.19300(15) 0.23591(13) 0.0264(7) Uani 1 1 d . . .
O7 O 0.07435(11) 0.80315(10) 0.24611(9) 0.0320(5) Uani 1 1 d . . .
O8 O 0.03937(11) 0.83354(10) 0.16215(9) 0.0347(6) Uani 1 1 d . . .
C07 C 0.05645(17) 0.84565(17) 0.21719(15) 0.0339(8) Uani 1 1 d . . .
N5 N 0.08263(13) 1.05022(12) 0.36546(11) 0.0292(6) Uani 1 1 d . . .
C51 C 0.09755(17) 1.02644(17) 0.41362(14) 0.0347(8) Uani 1 1 d . . .
H51 H 0.1071 1.0565 0.4504 0.042 Uiso 1 1 calc R . .
C52 C 0.09968(18) 0.95989(17) 0.41212(15) 0.0395(9) Uani 1 1 d . . .
H52 H 0.1093 0.9449 0.4478 0.047 Uiso 1 1 calc R . .
C53 C 0.08814(17) 0.91481(17) 0.36000(15) 0.0365(8) Uani 1 1 d . . .
H53 H 0.0905 0.8690 0.3588 0.044 Uiso 1 1 calc R . .
C54 C 0.07300(16) 0.93851(15) 0.30929(14) 0.0296(8) Uani 1 1 d . . .
C55 C 0.06929(16) 1.00538(16) 0.31479(14) 0.0288(8) Uani 1 1 d . . .
N6 N 0.05301(13) 1.02199(12) 0.26186(11) 0.0287(6) Uani 1 1 d . . .
C61 C 0.04517(16) 0.96413(16) 0.22303(14) 0.0329(8) Uani 1 1 d . . .
H61 H 0.0330 0.9603 0.1820 0.040 Uiso 1 1 calc R . .
C62 C 0.05633(16) 0.91178(16) 0.24833(14) 0.0304(8) Uani 1 1 d . . .
O9 O 0.2496(8) 0.9584(8) 0.3159(7) 0.175(6) Uani 0.568(10) 1 d PDU A -1
C91 C 0.2861(12) 1.0239(7) 0.2987(8) 0.179(7) Uani 0.568(10) 1 d PDU A -1
H91A H 0.2550 1.0542 0.2986 0.179 Uiso 0.568(10) 1 calc PR A -1
H91B H 0.3248 1.0443 0.3269 0.179 Uiso 0.568(10) 1 calc PR A -1
C92 C 0.3078(8) 1.0107(6) 0.2435(7) 0.140(5) Uani 0.568(10) 1 d PDU A -1
H92A H 0.2778 1.0231 0.2149 0.140 Uiso 0.568(10) 1 calc PR A -1
H92B H 0.3535 1.0347 0.2435 0.140 Uiso 0.568(10) 1 calc PR A -1
C93 C 0.3059(7) 0.9451(5) 0.2323(6) 0.102(4) Uani 0.568(10) 1 d PDU A -1
H93A H 0.3515 0.9366 0.2382 0.102 Uiso 0.568(10) 1 calc PR A -1
H93B H 0.2878 0.9272 0.1925 0.102 Uiso 0.568(10) 1 calc PR A -1
C94 C 0.2585(11) 0.9092(7) 0.2746(7) 0.139(7) Uani 0.568(10) 1 d PDU A -1
H94A H 0.2154 0.8859 0.2537 0.139 Uiso 0.568(10) 1 calc PR A -1
H94B H 0.2810 0.8785 0.2913 0.139 Uiso 0.568(10) 1 calc PR A -1
O9A O 0.2870(10) 0.9668(6) 0.3222(6) 0.130(6) Uani 0.432(10) 1 d PDU A -2
C91A C 0.2448(7) 1.0135(7) 0.2946(8) 0.097(4) Uani 0.432(10) 1 d PDU A -2
H91C H 0.1984 1.0057 0.3037 0.097 Uiso 0.432(10) 1 calc PR A -2
H91D H 0.2650 1.0592 0.3094 0.097 Uiso 0.432(10) 1 calc PR A -2
C92A C 0.2463(13) 0.9980(8) 0.2347(7) 0.148(7) Uani 0.432(10) 1 d PDU A -2
H92C H 0.2064 1.0073 0.2143 0.148 Uiso 0.432(10) 1 calc PR A -2
H92D H 0.2862 1.0237 0.2239 0.148 Uiso 0.432(10) 1 calc PR A -2
C93A C 0.2477(13) 0.9335(7) 0.2221(7) 0.138(6) Uani 0.432(10) 1 d PDU A -2
H93C H 0.2677 0.9229 0.1868 0.138 Uiso 0.432(10) 1 calc PR A -2
H93D H 0.2024 0.9072 0.2179 0.138 Uiso 0.432(10) 1 calc PR A -2
C94A C 0.2947(12) 0.9209(9) 0.2773(8) 0.119(8) Uani 0.432(10) 1 d PDU A -2
H94C H 0.2797 0.8772 0.2846 0.119 Uiso 0.432(10) 1 calc PR A -2
H94D H 0.3418 0.9259 0.2703 0.119 Uiso 0.432(10) 1 calc PR A -2

loop_
_atom_site_aniso_label
_atom_site_aniso_U_11
_atom_site_aniso_U_22
_atom_site_aniso_U_33
_atom_site_aniso_U_23
_atom_site_aniso_U_13
_atom_site_aniso_U_12
Ga1 0.02234(19) 0.0280(2) 0.02372(19) 0.00396(15) 0.00476(15) 0.00612(15)
C1 0.0276(18) 0.034(2) 0.0342(19) 0.0110(15) 0.0108(15) 0.0067(15)
Si11 0.0253(6) 0.1117(11) 0.0523(7) 0.0243(7) 0.0131(5) 0.0051(6)
C111 0.043(3) 0.117(4) 0.078(3) 0.026(3) 0.020(2) -0.006(3)
C112 0.075(4) 0.216(7) 0.181(7) 0.147(6) 0.066(4) 0.103(5)
C113 0.046(3) 0.240(8) 0.053(3) -0.004(4) -0.001(3) -0.040(4)
Si12 0.0542(7) 0.0466(7) 0.0284(5) 0.0019(5) 0.0163(5) -0.0017(5)
C121 0.051(3) 0.130(5) 0.040(3) 0.015(3) 0.007(2) 0.007(3)
C122 0.096(4) 0.058(3) 0.042(2) 0.001(2) 0.037(2) 0.013(3)
C123 0.134(5) 0.051(3) 0.056(3) -0.007(2) 0.047(3) -0.020(3)
Ga2 0.02504(19) 0.0283(2) 0.0268(2) 0.00727(16) 0.00159(16) 0.00734(16)
C2 0.0315(19) 0.0324(19) 0.0247(18) 0.0089(15) 0.0033(15) 0.0108(15)
Si21 0.0535(7) 0.0307(6) 0.0362(6) 0.0083(5) -0.0037(5) 0.0078(5)
C211 0.066(3) 0.048(3) 0.078(3) 0.024(2) -0.012(3) -0.001(2)
C212 0.085(3) 0.034(2) 0.060(3) 0.012(2) -0.003(2) 0.015(2)
C213 0.114(4) 0.049(3) 0.047(3) 0.000(2) 0.000(3) 0.007(3)
Si22 0.0313(6) 0.0502(7) 0.0400(6) 0.0161(5) -0.0004(5) 0.0147(5)
C221 0.043(2) 0.064(3) 0.048(2) 0.017(2) -0.0039(19) 0.019(2)
C222 0.034(2) 0.062(3) 0.072(3) 0.017(2) -0.009(2) 0.007(2)
C223 0.047(3) 0.094(4) 0.061(3) 0.017(3) 0.010(2) 0.031(2)
Ga3 0.02345(19) 0.0272(2) 0.02314(19) 0.00337(15) 0.00249(15) 0.00466(16)
C3 0.0287(18) 0.0261(18) 0.0221(17) -0.0001(14) 0.0015(14) 0.0015(15)
Si31 0.0339(6) 0.0396(6) 0.0297(5) 0.0030(4) -0.0029(4) 0.0065(5)
C311 0.033(2) 0.062(3) 0.053(3) 0.008(2) -0.0023(19) 0.009(2)
C312 0.046(2) 0.075(3) 0.037(2) 0.006(2) -0.0075(19) 0.007(2)
C313 0.049(3) 0.067(3) 0.049(2) 0.017(2) -0.009(2) 0.017(2)
Si32 0.0425(6) 0.0300(5) 0.0339(5) 0.0038(4) 0.0074(5) 0.0092(5)
C321 0.064(3) 0.034(2) 0.059(3) 0.0167(19) 0.017(2) 0.009(2)
C322 0.063(3) 0.045(2) 0.042(2) 0.0030(18) 0.012(2) 0.020(2)
C323 0.060(3) 0.048(2) 0.047(2) 0.0103(19) 0.001(2) 0.020(2)
Ga4 0.02509(19) 0.0305(2) 0.0274(2) 0.00745(16) 0.00738(16) 0.00439(16)
C4 0.0298(19) 0.044(2) 0.0239(18) 0.0060(16) 0.0069(15) -0.0009(16)
Si41 0.0343(6) 0.0722(8) 0.0469(7) 0.0100(6) 0.0163(5) 0.0167(6)
C411 0.077(3) 0.071(3) 0.088(4) 0.016(3) 0.047(3) 0.033(3)
C412 0.046(3) 0.094(4) 0.073(3) 0.010(3) 0.026(2) 0.014(3)
C413 0.056(3) 0.176(6) 0.070(3) 0.026(4) 0.010(3) 0.064(4)
Si42 0.0561(7) 0.0438(7) 0.0489(7) 0.0141(5) 0.0228(6) -0.0006(6)
C421 0.089(4) 0.053(3) 0.113(4) 0.044(3) 0.049(3) 0.032(3)
C422 0.089(4) 0.063(3) 0.065(3) 0.027(2) 0.026(3) -0.006(3)
C423 0.098(4) 0.066(3) 0.070(3) -0.007(3) 0.029(3) -0.024(3)
Ga5 0.02529(19) 0.0293(2) 0.02578(19) 0.00221(16) 0.00639(16) 0.00499(16)
C5 0.0307(19) 0.038(2) 0.0218(17) 0.0016(15) 0.0056(15) 0.0098(16)
Si51 0.0433(6) 0.0376(6) 0.0317(5) -0.0022(5) 0.0080(5) 0.0006(5)
C511 0.088(3) 0.044(3) 0.051(3) 0.013(2) 0.009(2) -0.003(2)
C512 0.061(3) 0.049(3) 0.057(3) -0.014(2) 0.014(2) 0.003(2)
C513 0.048(3) 0.067(3) 0.050(3) -0.009(2) 0.008(2) -0.008(2)
Si52 0.0357(6) 0.0448(6) 0.0433(6) 0.0044(5) 0.0170(5) 0.0079(5)
C521 0.065(3) 0.060(3) 0.054(3) 0.007(2) 0.033(2) 0.013(2)
C522 0.043(2) 0.055(3) 0.084(3) -0.002(2) 0.028(2) -0.009(2)
C523 0.039(2) 0.087(4) 0.090(4) 0.029(3) 0.010(2) 0.025(2)
Ga6 0.02210(19) 0.0299(2) 0.0276(2) 0.00413(16) 0.00076(15) 0.00577(16)
C6 0.0307(19) 0.041(2) 0.0286(19) -0.0021(16) -0.0086(15) 0.0096(16)
Si61 0.0264(6) 0.0727(9) 0.0711(8) 0.0230(7) -0.0065(6) 0.0064(6)
C611 0.034(2) 0.115(4) 0.103(4) 0.057(3) 0.000(3) -0.006(3)
C612 0.052(3) 0.107(4) 0.123(5) 0.044(4) -0.037(3) -0.012(3)
C613 0.050(3) 0.122(5) 0.102(4) 0.014(3) 0.024(3) 0.045(3)
Si62 0.0444(6) 0.0446(6) 0.0336(6) 0.0100(5) -0.0051(5) 0.0109(5)
C621 0.072(3) 0.043(3) 0.064(3) 0.009(2) -0.019(2) 0.003(2)
C622 0.071(3) 0.058(3) 0.050(3) 0.014(2) -0.019(2) 0.014(2)
C623 0.073(3) 0.114(4) 0.063(3) 0.050(3) 0.022(3) 0.033(3)
Ga7 0.02366(19) 0.0279(2) 0.0317(2) 0.00477(16) 0.00521(16) 0.00386(16)
C7 0.0318(19) 0.037(2) 0.036(2) 0.0110(16) 0.0016(16) 0.0043(16)
Si71 0.0380(6) 0.0410(6) 0.0377(6) 0.0054(5) 0.0143(5) 0.0032(5)
C711 0.040(2) 0.064(3) 0.062(3) 0.002(2) 0.015(2) 0.002(2)
C712 0.057(3) 0.062(3) 0.055(3) 0.006(2) 0.031(2) 0.013(2)
C713 0.079(3) 0.064(3) 0.054(3) 0.017(2) 0.031(2) 0.009(2)
Si72 0.0400(6) 0.0333(6) 0.0608(7) 0.0125(5) 0.0132(5) 0.0094(5)
C721 0.089(3) 0.050(3) 0.056(3) 0.003(2) 0.021(3) 0.029(2)
C722 0.064(3) 0.041(3) 0.095(4) 0.024(2) 0.021(3) 0.014(2)
C723 0.043(3) 0.051(3) 0.121(4) 0.026(3) 0.023(3) 0.015(2)
Ga8 0.02224(19) 0.0344(2) 0.0309(2) 0.00111(17) 0.00019(16) 0.00512(16)
C8 0.0202(17) 0.047(2) 0.0296(19) 0.0047(16) -0.0047(15) 0.0012(16)
Si81 0.0284(6) 0.0603(7) 0.0494(7) 0.0045(6) -0.0008(5) 0.0154(5)
C811 0.058(3) 0.069(3) 0.081(3) 0.006(3) -0.005(3) 0.029(2)
C812 0.045(3) 0.110(4) 0.065(3) 0.009(3) 0.019(2) 0.023(3)
C813 0.032(2) 0.098(4) 0.079(3) -0.001(3) -0.006(2) 0.022(2)
Si82 0.0479(7) 0.0454(7) 0.0394(6) -0.0038(5) -0.0085(5) 0.0094(5)
C821 0.082(3) 0.062(3) 0.049(3) -0.013(2) -0.018(2) 0.025(3)
C822 0.080(3) 0.064(3) 0.059(3) -0.008(2) 0.001(2) 0.034(3)
C823 0.073(3) 0.059(3) 0.074(3) 0.012(2) -0.010(3) -0.001(3)
O1 0.0226(12) 0.0395(14) 0.0264(12) 0.0136(10) 0.0075(10) 0.0063(10)
O2 0.0193(12) 0.0446(14) 0.0297(13) 0.0170(11) 0.0004(10) 0.0056(10)
C01 0.0264(18) 0.0235(18) 0.0300(19) 0.0044(15) 0.0003(15) 0.0093(15)
N7 0.0218(15) 0.0397(17) 0.0258(15) 0.0106(13) 0.0034(12) 0.0059(13)
C71 0.0266(18) 0.0279(19) 0.0334(19) 0.0100(15) 0.0013(15) 0.0081(15)
C72 0.0233(17) 0.0326(19) 0.0275(18) 0.0095(15) 0.0020(15) 0.0031(15)
N8 0.0234(15) 0.0522(19) 0.0283(16) 0.0107(14) -0.0016(13) 0.0057(14)
C81 0.036(2) 0.093(3) 0.039(2) 0.030(2) -0.0036(18) 0.013(2)
C82 0.030(2) 0.120(4) 0.045(2) 0.049(3) 0.0065(19) 0.003(2)
C83 0.026(2) 0.080(3) 0.042(2) 0.025(2) 0.0056(18) 0.000(2)
C84 0.0204(17) 0.043(2) 0.0247(18) 0.0101(15) -0.0004(14) 0.0007(15)
C85 0.0228(18) 0.038(2) 0.0276(18) 0.0060(15) 0.0015(15) 0.0004(15)
O3 0.0358(13) 0.0292(13) 0.0216(12) 0.0031(10) 0.0052(10) 0.0110(10)
O4 0.0464(15) 0.0280(13) 0.0289(13) 0.0084(10) 0.0144(11) 0.0103(11)
C03 0.0248(18) 0.031(2) 0.033(2) 0.0016(16) 0.0031(15) 0.0047(15)
N1 0.0368(16) 0.0254(15) 0.0246(15) 0.0045(12) 0.0087(12) 0.0085(13)
C11 0.0319(19) 0.0274(19) 0.0291(18) 0.0074(15) 0.0065(15) 0.0040(15)
C12 0.039(2) 0.0232(18) 0.0276(18) 0.0036(15) 0.0092(16) 0.0072(15)
N2 0.0345(16) 0.0270(15) 0.0278(15) 0.0122(12) 0.0062(12) 0.0118(13)
C21 0.043(2) 0.042(2) 0.0227(18) 0.0148(16) 0.0088(16) 0.0101(17)
C22 0.060(3) 0.039(2) 0.0243(19) 0.0047(17) 0.0123(18) 0.0157(19)
C23 0.048(2) 0.033(2) 0.0282(19) 0.0013(16) 0.0119(17) 0.0096(17)
C24 0.0293(18) 0.0258(18) 0.0303(19) 0.0055(15) 0.0021(15) 0.0052(15)
C25 0.0234(17) 0.033(2) 0.0267(18) 0.0041(15) 0.0044(14) 0.0074(15)
O5 0.0269(12) 0.0425(14) 0.0223(12) 0.0037(10) 0.0066(10) 0.0052(11)
O6 0.0250(12) 0.0421(14) 0.0214(12) 0.0048(10) 0.0019(10) 0.0045(11)
C05 0.0227(17) 0.0270(18) 0.0303(19) 0.0019(15) 0.0064(15) 0.0063(14)
N3 0.0200(14) 0.0325(16) 0.0222(14) 0.0028(12) 0.0010(11) 0.0054(12)
C31 0.0285(18) 0.0335(19) 0.0228(17) 0.0071(14) 0.0076(15) 0.0079(15)
C32 0.0228(17) 0.0315(19) 0.0233(17) 0.0023(14) 0.0016(14) 0.0059(15)
N4 0.0263(15) 0.0374(17) 0.0292(16) 0.0089(13) 0.0064(13) 0.0045(13)
C41 0.035(2) 0.069(3) 0.0194(18) 0.0112(18) 0.0069(16) 0.0046(19)
C42 0.039(2) 0.086(3) 0.0166(18) 0.0089(19) 0.0001(16) 0.002(2)
C43 0.0265(19) 0.060(3) 0.029(2) 0.0053(18) -0.0014(16) 0.0017(18)
C44 0.0270(18) 0.0322(19) 0.0226(17) 0.0026(14) 0.0020(14) 0.0004(15)
C45 0.0279(18) 0.0280(18) 0.0233(17) 0.0022(14) 0.0052(14) 0.0065(15)
O7 0.0347(13) 0.0279(13) 0.0329(13) 0.0050(11) 0.0039(11) 0.0058(11)
O8 0.0375(14) 0.0310(13) 0.0321(14) 0.0021(11) -0.0064(11) 0.0062(11)
C07 0.0287(19) 0.033(2) 0.038(2) 0.0008(17) 0.0046(16) 0.0054(16)
N5 0.0305(16) 0.0281(16) 0.0280(15) 0.0028(12) 0.0043(12) 0.0048(12)
C51 0.040(2) 0.045(2) 0.0203(18) 0.0067(16) 0.0086(16) 0.0086(17)
C52 0.050(2) 0.038(2) 0.033(2) 0.0139(17) 0.0050(18) 0.0077(18)
C53 0.038(2) 0.033(2) 0.039(2) 0.0080(17) 0.0033(17) 0.0072(17)
C54 0.0280(18) 0.0256(19) 0.0337(19) 0.0064(15) -0.0010(15) 0.0026(15)
C55 0.0251(18) 0.0291(19) 0.0293(19) 0.0023(15) 0.0016(15) 0.0012(15)
N6 0.0305(15) 0.0284(16) 0.0238(15) -0.0013(12) -0.0008(12) 0.0042(13)
C61 0.036(2) 0.033(2) 0.0271(18) 0.0017(16) -0.0001(16) 0.0052(16)
C62 0.0292(19) 0.0265(19) 0.0336(19) 0.0012(15) -0.0011(15) 0.0072(15)
O9 0.184(13) 0.146(10) 0.204(11) 0.007(8) 0.093(10) 0.047(9)
C91 0.270(18) 0.093(7) 0.173(11) 0.018(9) -0.022(12) 0.061(10)
C92 0.151(12) 0.075(7) 0.178(11) 0.035(8) -0.023(10) -0.012(8)
C93 0.097(8) 0.084(7) 0.136(9) 0.037(7) 0.007(7) 0.035(7)
C94 0.204(17) 0.089(7) 0.114(11) 0.002(7) 0.042(11) 0.003(10)
O9A 0.222(16) 0.054(7) 0.111(7) 0.010(5) -0.029(9) 0.047(8)
C91A 0.087(10) 0.057(8) 0.180(10) 0.064(7) 0.077(9) 0.032(7)
C92A 0.187(15) 0.097(9) 0.161(9) 0.026(10) -0.070(12) 0.072(12)
C93A 0.173(15) 0.068(8) 0.142(10) -0.009(9) -0.053(11) -0.003(10)
C94A 0.133(15) 0.083(11) 0.145(13) -0.012(9) -0.020(12) 0.082(11)

loop_
_atom_type_symbol
_atom_type_description
_atom_type_scat_dispersion_real
_atom_type_scat_dispersion_imag
_atom_type_scat_source
C C 0.0033 0.0016 'International Tables Vol C Tables 4.2.6.8 and 6.1.1.4'
H H 0.0000 0.0000 'International Tables Vol C Tables 4.2.6.8 and 6.1.1.4'
N N 0.0061 0.0033 'International Tables Vol C Tables 4.2.6.8 and 6.1.1.4'
O O 0.0106 0.0060 'International Tables Vol C Tables 4.2.6.8 and 6.1.1.4'
Si Si 0.0817 0.0704 'International Tables Vol C Tables 4.2.6.8 and 6.1.1.4'
Ga Ga 0.2307 1.6083 'International Tables Vol C Tables 4.2.6.8 and 6.1.1.4'

loop_
_geom_angle_atom_site_label_1
_geom_angle_atom_site_label_2
_geom_angle_atom_site_label_3
_geom_angle
C1 Ga1 N1 110.03(12)
C1 Ga1 O1 110.35(11)
N1 Ga1 O1 94.85(10)
C1 Ga1 Ga2 150.83(10)
N1 Ga1 Ga2 89.51(7)
O1 Ga1 Ga2 88.46(6)
Si11 C1 Si12 116.62(17)
Si11 C1 Ga1 108.86(16)
Si12 C1 Ga1 112.09(16)
Si11 C1 H1 106.2
Si12 C1 H1 106.2
Ga1 C1 H1 106.2
C113 Si11 C1 110.6(2)
C113 Si11 C111 107.2(2)
C1 Si11 C111 112.92(18)
C113 Si11 C112 108.9(3)
C1 Si11 C112 109.7(2)
C111 Si11 C112 107.4(2)
Si11 C111 H11A 109.5
Si11 C111 H11B 109.5
H11A C111 H11B 109.5
Si11 C111 H11C 109.5
H11A C111 H11C 109.5
H11B C111 H11C 109.5
Si11 C112 H11D 109.5
Si11 C112 H11E 109.5
H11D C112 H11E 109.5
Si11 C112 H11F 109.5
H11D C112 H11F 109.5
H11E C112 H11F 109.5
Si11 C113 H11G 109.5
Si11 C113 H11H 109.5
H11G C113 H11H 109.5
Si11 C113 H11I 109.5
H11G C113 H11I 109.5
H11H C113 H11I 109.5
C121 Si12 C1 108.61(18)
C121 Si12 C123 110.8(2)
C1 Si12 C123 110.19(17)
C121 Si12 C122 105.1(2)
C1 Si12 C122 114.41(17)
C123 Si12 C122 107.6(2)
Si12 C121 H12A 109.5
Si12 C121 H12B 109.5
H12A C121 H12B 109.5
Si12 C121 H12C 109.5
H12A C121 H12C 109.5
H12B C121 H12C 109.5
Si12 C122 H12D 109.5
Si12 C122 H12E 109.5
H12D C122 H12E 109.5
Si12 C122 H12F 109.5
H12D C122 H12F 109.5
H12E C122 H12F 109.5
Si12 C123 H12G 109.5
Si12 C123 H12H 109.5
H12G C123 H12H 109.5
Si12 C123 H12I 109.5
H12G C123 H12I 109.5
H12H C123 H12I 109.5
C2 Ga2 O2 109.52(11)
C2 Ga2 N2 107.20(11)
O2 Ga2 N2 92.12(10)
C2 Ga2 Ga1 154.05(9)
O2 Ga2 Ga1 87.80(6)
N2 Ga2 Ga1 90.75(7)
Si21 C2 Si22 118.39(17)
Si21 C2 Ga2 110.56(15)
Si22 C2 Ga2 108.48(15)
Si21 C2 H2 106.2
Si22 C2 H2 106.2
Ga2 C2 H2 106.2
C211 Si21 C213 109.0(2)
C211 Si21 C2 108.54(17)
C213 Si21 C2 110.20(17)
C211 Si21 C212 107.44(19)
C213 Si21 C212 107.6(2)
C2 Si21 C212 113.93(16)
Si21 C211 H21A 109.5
Si21 C211 H21B 109.5
H21A C211 H21B 109.5
Si21 C211 H21C 109.5
H21A C211 H21C 109.5
H21B C211 H21C 109.5
Si21 C212 H21D 109.5
Si21 C212 H21E 109.5
H21D C212 H21E 109.5
Si21 C212 H21F 109.5
H21D C212 H21F 109.5
H21E C212 H21F 109.5
Si21 C213 H21G 109.5
Si21 C213 H21H 109.5
H21G C213 H21H 109.5
Si21 C213 H21I 109.5
H21G C213 H21I 109.5
H21H C213 H21I 109.5
C223 Si22 C221 110.20(18)
C223 Si22 C2 109.41(17)
C221 Si22 C2 111.57(16)
C223 Si22 C222 108.0(2)
C221 Si22 C222 106.16(18)
C2 Si22 C222 111.46(15)
Si22 C221 H22A 109.5
Si22 C221 H22B 109.5
H22A C221 H22B 109.5
Si22 C221 H22C 109.5
H22A C221 H22C 109.5
H22B C221 H22C 109.5
Si22 C222 H22D 109.5
Si22 C222 H22E 109.5
H22D C222 H22E 109.5
Si22 C222 H22F 109.5
H22D C222 H22F 109.5
H22E C222 H22F 109.5
Si22 C223 H22G 109.5
Si22 C223 H22H 109.5
H22G C223 H22H 109.5
Si22 C223 H22I 109.5
H22G C223 H22I 109.5
H22H C223 H22I 109.5
C3 Ga3 N3 110.85(11)
C3 Ga3 O3 110.63(11)
N3 Ga3 O3 93.56(9)
C3 Ga3 Ga4 150.82(9)
N3 Ga3 Ga4 88.90(7)
O3 Ga3 Ga4 88.39(6)
Si31 C3 Si32 117.49(16)
Si31 C3 Ga3 111.39(15)
Si32 C3 Ga3 109.34(15)
Si31 C3 H3 105.9
Si32 C3 H3 105.9
Ga3 C3 H3 105.9
C3 Si31 C313 110.01(16)
C3 Si31 C311 111.11(16)
C313 Si31 C311 108.51(18)
C3 Si31 C312 113.15(16)
C313 Si31 C312 106.03(18)
C311 Si31 C312 107.81(18)
Si31 C311 H31A 109.5
Si31 C311 H31B 109.5
H31A C311 H31B 109.5
Si31 C311 H31C 109.5
H31A C311 H31C 109.5
H31B C311 H31C 109.5
Si31 C312 H31D 109.5
Si31 C312 H31E 109.5
H31D C312 H31E 109.5
Si31 C312 H31F 109.5
H31D C312 H31F 109.5
H31E C312 H31F 109.5
Si31 C313 H31G 109.5
Si31 C313 H31H 109.5
H31G C313 H31H 109.5
Si31 C313 H31I 109.5
H31G C313 H31I 109.5
H31H C313 H31I 109.5
C321 Si32 C323 107.72(18)
C321 Si32 C3 110.39(16)
C323 Si32 C3 111.53(15)
C321 Si32 C322 109.76(18)
C323 Si32 C322 105.95(18)
C3 Si32 C322 111.34(16)
Si32 C321 H32A 109.5
Si32 C321 H32B 109.5
H32A C321 H32B 109.5
Si32 C321 H32C 109.5
H32A C321 H32C 109.5
H32B C321 H32C 109.5
Si32 C322 H32D 109.5
Si32 C322 H32E 109.5
H32D C322 H32E 109.5
Si32 C322 H32F 109.5
H32D C322 H32F 109.5
H32E C322 H32F 109.5
Si32 C323 H32G 109.5
Si32 C323 H32H 109.5
H32G C323 H32H 109.5
Si32 C323 H32I 109.5
H32G C323 H32I 109.5
H32H C323 H32I 109.5
C4 Ga4 O4 107.62(12)
C4 Ga4 N4 107.98(12)
O4 Ga4 N4 90.86(10)
C4 Ga4 Ga3 155.16(10)
O4 Ga4 Ga3 87.40(6)
N4 Ga4 Ga3 91.02(7)
Si42 C4 Si41 118.90(17)
Si42 C4 Ga4 108.05(16)
Si41 C4 Ga4 111.67(16)
Si42 C4 H4 105.8
Si41 C4 H4 105.8
Ga4 C4 H4 105.8
C411 Si41 C4 110.84(18)
C411 Si41 C413 108.7(2)
C4 Si41 C413 109.46(18)
C411 Si41 C412 106.2(2)
C4 Si41 C412 112.87(18)
C413 Si41 C412 108.6(2)
Si41 C411 H41A 109.5
Si41 C411 H41B 109.5
H41A C411 H41B 109.5
Si41 C411 H41C 109.5
H41A C411 H41C 109.5
H41B C411 H41C 109.5
Si41 C412 H41D 109.5
Si41 C412 H41E 109.5
H41D C412 H41E 109.5
Si41 C412 H41F 109.5
H41D C412 H41F 109.5
H41E C412 H41F 109.5
Si41 C413 H41G 109.5
Si41 C413 H41H 109.5
H41G C413 H41H 109.5
Si41 C413 H41I 109.5
H41G C413 H41I 109.5
H41H C413 H41I 109.5
C4 Si42 C421 110.92(17)
C4 Si42 C423 110.2(2)
C421 Si42 C423 106.6(2)
C4 Si42 C422 111.51(18)
C421 Si42 C422 107.6(2)
C423 Si42 C422 109.9(2)
Si42 C421 H42A 109.5
Si42 C421 H42B 109.5
H42A C421 H42B 109.5
Si42 C421 H42C 109.5
H42A C421 H42C 109.5
H42B C421 H42C 109.5
Si42 C422 H42D 109.5
Si42 C422 H42E 109.5
H42D C422 H42E 109.5
Si42 C422 H42F 109.5
H42D C422 H42F 109.5
H42E C422 H42F 109.5
Si42 C423 H42G 109.5
Si42 C423 H42H 109.5
H42G C423 H42H 109.5
Si42 C423 H42I 109.5
H42G C423 H42I 109.5
H42H C423 H42I 109.5
C5 Ga5 O5 107.57(11)
C5 Ga5 N5 108.52(12)
O5 Ga5 N5 91.84(9)
C5 Ga5 Ga6 154.90(10)
O5 Ga5 Ga6 86.85(6)
N5 Ga5 Ga6 90.96(7)
Si51 C5 Si52 118.66(17)
Si51 C5 Ga5 110.52(16)
Si52 C5 Ga5 108.82(15)
Si51 C5 H5 106.0
Si52 C5 H5 106.0
Ga5 C5 H5 106.0
C513 Si51 C5 109.31(17)
C513 Si51 C511 108.6(2)
C5 Si51 C511 110.34(17)
C513 Si51 C512 107.15(18)
C5 Si51 C512 113.00(17)
C511 Si51 C512 108.3(2)
Si51 C511 H51A 109.5
Si51 C511 H51B 109.5
H51A C511 H51B 109.5
Si51 C511 H51C 109.5
H51A C511 H51C 109.5
H51B C511 H51C 109.5
Si51 C512 H51D 109.5
Si51 C512 H51E 109.5
H51D C512 H51E 109.5
Si51 C512 H51F 109.5
H51D C512 H51F 109.5
H51E C512 H51F 109.5
Si51 C513 H51G 109.5
Si51 C513 H51H 109.5
H51G C513 H51H 109.5
Si51 C513 H51I 109.5
H51G C513 H51I 109.5
H51H C513 H51I 109.5
C522 Si52 C523 108.1(2)
C522 Si52 C5 110.86(16)
C523 Si52 C5 111.40(18)
C522 Si52 C521 104.85(19)
C523 Si52 C521 110.0(2)
C5 Si52 C521 111.33(17)
Si52 C521 H52A 109.5
Si52 C521 H52B 109.5
H52A C521 H52B 109.5
Si52 C521 H52C 109.5
H52A C521 H52C 109.5
H52B C521 H52C 109.5
Si52 C522 H52D 109.5
Si52 C522 H52E 109.5
H52D C522 H52E 109.5
Si52 C522 H52F 109.5
H52D C522 H52F 109.5
H52E C522 H52F 109.5
Si52 C523 H52G 109.5
Si52 C523 H52H 109.5
H52G C523 H52H 109.5
Si52 C523 H52I 109.5
H52G C523 H52I 109.5
H52H C523 H52I 109.5
C6 Ga6 N6 109.53(12)
C6 Ga6 O6 110.51(12)
N6 Ga6 O6 94.49(10)
C6 Ga6 Ga5 151.05(10)
N6 Ga6 Ga5 89.08(7)
O6 Ga6 Ga5 89.09(6)
Si61 C6 Si62 117.84(18)
Si61 C6 Ga6 108.15(17)
Si62 C6 Ga6 111.27(16)
Si61 C6 H6 106.3
Si62 C6 H6 106.3
Ga6 C6 H6 106.3
C6 Si61 C611 110.42(18)
C6 Si61 C613 110.06(19)
C611 Si61 C613 108.3(2)
C6 Si61 C612 111.9(2)
C611 Si61 C612 105.9(2)
C613 Si61 C612 110.1(2)
Si61 C611 H61A 109.5
Si61 C611 H61B 109.5
H61A C611 H61B 109.5
Si61 C611 H61C 109.5
H61A C611 H61C 109.5
H61B C611 H61C 109.5
Si61 C612 H61D 109.5
Si61 C612 H61E 109.5
H61D C612 H61E 109.5
Si61 C612 H61F 109.5
H61D C612 H61F 109.5
H61E C612 H61F 109.5
Si61 C613 H61G 109.5
Si61 C613 H61H 109.5
H61G C613 H61H 109.5
Si61 C613 H61I 109.5
H61G C613 H61I 109.5
H61H C613 H61I 109.5
C621 Si62 C622 107.44(19)
C621 Si62 C623 109.8(2)
C622 Si62 C623 106.5(2)
C621 Si62 C6 110.66(17)
C622 Si62 C6 113.82(17)
C623 Si62 C6 108.58(18)
Si62 C621 H62A 109.5
Si62 C621 H62B 109.5
H62A C621 H62B 109.5
Si62 C621 H62C 109.5
H62A C621 H62C 109.5
H62B C621 H62C 109.5
Si62 C622 H62D 109.5
Si62 C622 H62E 109.5
H62D C622 H62E 109.5
Si62 C622 H62F 109.5
H62D C622 H62F 109.5
H62E C622 H62F 109.5
Si62 C623 H62G 109.5
Si62 C623 H62H 109.5
H62G C623 H62H 109.5
Si62 C623 H62I 109.5
H62G C623 H62I 109.5
H62H C623 H62I 109.5
C7 Ga7 N7 113.25(12)
C7 Ga7 O7 109.01(12)
N7 Ga7 O7 92.79(10)
C7 Ga7 Ga8 149.53(10)
N7 Ga7 Ga8 89.77(7)
O7 Ga7 Ga8 88.47(6)
Si71 C7 Si72 116.11(17)
Si71 C7 Ga7 111.05(17)
Si72 C7 Ga7 110.55(17)
Si71 C7 H7 106.1
Si72 C7 H7 106.1
Ga7 C7 H7 106.1
C711 Si71 C713 110.02(19)
C711 Si71 C7 110.78(17)
C713 Si71 C7 110.27(18)
C711 Si71 C712 105.61(19)
C713 Si71 C712 107.65(19)
C7 Si71 C712 112.37(16)
Si71 C711 H71A 109.5
Si71 C711 H71B 109.5
H71A C711 H71B 109.5
Si71 C711 H71C 109.5
H71A C711 H71C 109.5
H71B C711 H71C 109.5
Si71 C712 H71D 109.5
Si71 C712 H71E 109.5
H71D C712 H71E 109.5
Si71 C712 H71F 109.5
H71D C712 H71F 109.5
H71E C712 H71F 109.5
Si71 C713 H71G 109.5
Si71 C713 H71H 109.5
H71G C713 H71H 109.5
Si71 C713 H71I 109.5
H71G C713 H71I 109.5
H71H C713 H71I 109.5
C721 Si72 C723 109.1(2)
C721 Si72 C722 108.1(2)
C723 Si72 C722 105.08(19)
C721 Si72 C7 110.13(17)
C723 Si72 C7 110.66(17)
C722 Si72 C7 113.53(17)
Si72 C721 H72A 109.5
Si72 C721 H72B 109.5
H72A C721 H72B 109.5
Si72 C721 H72C 109.5
H72A C721 H72C 109.5
H72B C721 H72C 109.5
Si72 C722 H72D 109.5
Si72 C722 H72E 109.5
H72D C722 H72E 109.5
Si72 C722 H72F 109.5
H72D C722 H72F 109.5
H72E C722 H72F 109.5
Si72 C723 H72G 109.5
Si72 C723 H72H 109.5
H72G C723 H72H 109.5
Si72 C723 H72I 109.5
H72G C723 H72I 109.5
H72H C723 H72I 109.5
C8 Ga8 O8 106.91(12)
C8 Ga8 N8 110.01(12)
O8 Ga8 N8 91.17(10)
C8 Ga8 Ga7 154.21(10)
O8 Ga8 Ga7 87.62(6)
N8 Ga8 Ga7 90.38(7)
Si81 C8 Si82 118.88(17)
Si81 C8 Ga8 110.67(16)
Si82 C8 Ga8 108.25(17)
Si81 C8 H8 106.1
Si82 C8 H8 106.1
Ga8 C8 H8 106.1
C811 Si81 C8 110.06(18)
C811 Si81 C812 109.6(2)
C8 Si81 C812 109.69(18)
C811 Si81 C813 106.3(2)
C8 Si81 C813 112.76(17)
C812 Si81 C813 108.4(2)
Si81 C811 H81A 109.5
Si81 C811 H81B 109.5
H81A C811 H81B 109.5
Si81 C811 H81C 109.5
H81A C811 H81C 109.5
H81B C811 H81C 109.5
Si81 C812 H81D 109.5
Si81 C812 H81E 109.5
H81D C812 H81E 109.5
Si81 C812 H81F 109.5
H81D C812 H81F 109.5
H81E C812 H81F 109.5
Si81 C813 H81G 109.5
Si81 C813 H81H 109.5
H81G C813 H81H 109.5
Si81 C813 H81I 109.5
H81G C813 H81I 109.5
H81H C813 H81I 109.5
C823 Si82 C8 110.04(18)
C823 Si82 C821 109.5(2)
C8 Si82 C821 112.41(17)
C823 Si82 C822 108.2(2)
C8 Si82 C822 110.03(17)
C821 Si82 C822 106.5(2)
Si82 C821 H82A 109.5
Si82 C821 H82B 109.5
H82A C821 H82B 109.5
Si82 C821 H82C 109.5
H82A C821 H82C 109.5
H82B C821 H82C 109.5
Si82 C822 H82D 109.5
Si82 C822 H82E 109.5
H82D C822 H82E 109.5
Si82 C822 H82F 109.5
H82D C822 H82F 109.5
H82E C822 H82F 109.5
Si82 C823 H82G 109.5
Si82 C823 H82H 109.5
H82G C823 H82H 109.5
Si82 C823 H82I 109.5
H82G C823 H82I 109.5
H82H C823 H82I 109.5
C01 O1 Ga1 118.71(19)
C01 O2 Ga2 120.20(19)
O1 C01 O2 124.5(3)
O1 C01 C72 118.6(3)
O2 C01 C72 116.9(3)
C71 N7 C85 105.6(3)
C71 N7 Ga7 135.0(2)
C85 N7 Ga7 119.2(2)
N7 C71 C72 112.3(3)
N7 C71 H71 123.8
C72 C71 H71 123.8
C71 C72 C84 106.2(3)
C71 C72 C01 125.4(3)
C84 C72 C01 128.4(3)
C81 N8 C85 115.7(3)
C81 N8 Ga8 127.7(2)
C85 N8 Ga8 116.4(2)
N8 C81 C82 123.3(3)
N8 C81 H81 118.4
C82 C81 H81 118.4
C81 C82 C83 120.3(3)
C81 C82 H82 119.9
C83 C82 H82 119.9
C84 C83 C82 119.0(3)
C84 C83 H83 120.5
C82 C83 H83 120.5
C83 C84 C85 116.7(3)
C83 C84 C72 138.4(3)
C85 C84 C72 104.8(3)
N8 C85 N7 123.9(3)
N8 C85 C84 125.0(3)
N7 C85 C84 111.1(3)
C03 O3 Ga3 117.9(2)
C03 O4 Ga4 120.7(2)
O3 C03 O4 124.4(3)
O3 C03 C12 119.6(3)
O4 C03 C12 116.1(3)
C11 N1 C25 105.8(3)
C11 N1 Ga1 135.0(2)
C25 N1 Ga1 119.2(2)
N1 C11 C12 113.4(3)
N1 C11 H11 123.3
C12 C11 H11 123.3
C11 C12 C24 105.7(3)
C11 C12 C03 125.1(3)
C24 C12 C03 129.2(3)
C25 N2 C21 115.5(3)
C25 N2 Ga2 115.9(2)
C21 N2 Ga2 128.5(2)
N2 C21 C22 123.5(3)
N2 C21 H21 118.2
C22 C21 H21 118.2
C23 C22 C21 121.0(3)
C23 C22 H22 119.5
C21 C22 H22 119.5
C22 C23 C24 117.5(3)
C22 C23 H23 121.3
C24 C23 H23 121.3
C23 C24 C25 118.0(3)
C23 C24 C12 137.8(3)
C25 C24 C12 104.2(3)
N2 C25 N1 124.6(3)
N2 C25 C24 124.4(3)
N1 C25 C24 111.0(3)
C05 O5 Ga5 120.8(2)
C05 O6 Ga6 117.44(19)
O5 C05 O6 124.9(3)
O5 C05 C32 117.3(3)
O6 C05 C32 117.8(3)
C45 N3 C31 105.1(2)
C45 N3 Ga3 120.5(2)
C31 N3 Ga3 134.3(2)
N3 C31 C32 112.4(3)
N3 C31 H31 123.8
C32 C31 H31 123.8
C31 C32 C44 106.0(3)
C31 C32 C05 124.5(3)
C44 C32 C05 129.5(3)
C41 N4 C45 116.4(3)
C41 N4 Ga4 128.3(2)
C45 N4 Ga4 115.2(2)
N4 C41 C42 122.9(3)
N4 C41 H41 118.6
C42 C41 H41 118.6
C41 C42 C43 121.1(3)
C41 C42 H42 119.4
C43 C42 H42 119.4
C44 C43 C42 118.1(3)
C44 C43 H43 120.9
C42 C43 H43 120.9
C43 C44 C45 117.2(3)
C43 C44 C32 138.1(3)
C45 C44 C32 104.7(3)
N3 C45 N4 123.9(3)
N3 C45 C44 111.8(3)
N4 C45 C44 124.2(3)
C07 O7 Ga7 118.5(2)
C07 O8 Ga8 120.7(2)
O8 C07 O7 124.1(3)
O8 C07 C62 117.5(3)
O7 C07 C62 118.4(3)
C51 N5 C55 116.1(3)
C51 N5 Ga5 128.0(2)
C55 N5 Ga5 115.9(2)
N5 C51 C52 122.3(3)
N5 C51 H51 118.8
C52 C51 H51 118.8
C53 C52 C51 121.1(3)
C53 C52 H52 119.4
C51 C52 H52 119.4
C52 C53 C54 117.5(3)
C52 C53 H53 121.2
C54 C53 H53 121.2
C55 C54 C53 117.7(3)
C55 C54 C62 105.0(3)
C53 C54 C62 137.2(3)
N5 C55 N6 123.1(3)
N5 C55 C54 125.0(3)
N6 C55 C54 111.9(3)
C61 N6 C55 104.4(3)
C61 N6 Ga6 134.8(2)
C55 N6 Ga6 120.7(2)
N6 C61 C62 113.2(3)
N6 C61 H61 123.4
C62 C61 H61 123.4
C61 C62 C54 105.5(3)
C61 C62 C07 125.1(3)
C54 C62 C07 129.1(3)
C94 O9 C91 105.7(11)
C92 C91 O9 110.8(11)
C92 C91 H91A 109.5
O9 C91 H91A 109.5
C92 C91 H91B 109.5
O9 C91 H91B 109.5
H91A C91 H91B 108.1
C93 C92 C91 105.1(11)
C93 C92 H92A 110.7
C91 C92 H92A 110.7
C93 C92 H92B 110.7
C91 C92 H92B 110.7
H92A C92 H92B 108.8
C92 C93 C94 110.1(10)
C92 C93 H93A 109.6
C94 C93 H93A 109.7
C92 C93 H93B 109.6
C94 C93 H93B 109.6
H93A C93 H93B 108.2
O9 C94 C93 105.0(10)
O9 C94 H94A 110.7
C93 C94 H94A 110.8
O9 C94 H94B 110.7
C93 C94 H94B 110.7
H94A C94 H94B 108.8
C94A O9A C91A 104.8(10)
C92A C91A O9A 106.3(10)
C92A C91A H91C 110.5
O9A C91A H91C 110.5
C92A C91A H91D 110.5
O9A C91A H91D 110.5
H91C C91A H91D 108.7
C93A C92A C91A 106.4(14)
C93A C92A H92C 110.4
C91A C92A H92C 110.4
C93A C92A H92D 110.4
C91A C92A H92D 110.5
H92C C92A H92D 108.6
C92A C93A C94A 103.9(11)
C92A C93A H93C 111.0
C94A C93A H93C 111.0
C92A C93A H93D 111.0
C94A C93A H93D 110.9
H93C C93A H93D 109.0
O9A C94A C93A 105.6(11)
O9A C94A H94C 110.6
C93A C94A H94C 110.6
O9A C94A H94D 110.6
C93A C94A H94D 110.6
H94C C94A H94D 108.8

loop_
_geom_bond_atom_site_label_1
_geom_bond_atom_site_label_2
_geom_bond_distance
Ga1 C1 1.970(3)
Ga1 N1 2.018(2)
Ga1 O1 2.024(2)
Ga1 Ga2 2.3938(5)
C1 Si11 1.862(3)
C1 Si12 1.871(3)
C1 H1 0.9600
Si11 C113 1.852(5)
Si11 C111 1.884(4)
Si11 C112 1.887(5)
C111 H11A 0.9599
C111 H11B 0.9599
C111 H11C 0.9599
C112 H11D 0.9599
C112 H11E 0.9599
C112 H11F 0.9599
C113 H11G 0.9599
C113 H11H 0.9599
C113 H11I 0.9599
Si12 C121 1.865(4)
Si12 C123 1.878(4)
Si12 C122 1.881(4)
C121 H12A 0.9599
C121 H12B 0.9599
C121 H12C 0.9599
C122 H12D 0.9599
C122 H12E 0.9599
C122 H12F 0.9599
C123 H12G 0.9599
C123 H12H 0.9599
C123 H12I 0.9599
Ga2 C2 1.968(3)
Ga2 O2 2.006(2)
Ga2 N2 2.077(3)
C2 Si21 1.870(3)
C2 Si22 1.876(3)
C2 H2 0.9600
Si21 C211 1.851(4)
Si21 C213 1.856(4)
Si21 C212 1.877(4)
C211 H21A 0.9599
C211 H21B 0.9599
C211 H21C 0.9599
C212 H21D 0.9599
C212 H21E 0.9599
C212 H21F 0.9599
C213 H21G 0.9599
C213 H21H 0.9599
C213 H21I 0.9599
Si22 C223 1.865(4)
Si22 C221 1.865(4)
Si22 C222 1.877(4)
C221 H22A 0.9599
C221 H22B 0.9599
C221 H22C 0.9599
C222 H22D 0.9599
C222 H22E 0.9599
C222 H22F 0.9599
C223 H22G 0.9599
C223 H22H 0.9599
C223 H22I 0.9599
Ga3 C3 1.977(3)
Ga3 N3 2.019(2)
Ga3 O3 2.024(2)
Ga3 Ga4 2.3963(5)
C3 Si31 1.867(3)
C3 Si32 1.874(3)
C3 H3 0.9600
Si31 C313 1.868(4)
Si31 C311 1.873(4)
Si31 C312 1.881(4)
C311 H31A 0.9599
C311 H31B 0.9599
C311 H31C 0.9599
C312 H31D 0.9599
C312 H31E 0.9599
C312 H31F 0.9599
C313 H31G 0.9599
C313 H31H 0.9599
C313 H31I 0.9599
Si32 C321 1.857(4)
Si32 C323 1.867(4)
Si32 C322 1.879(3)
C321 H32A 0.9599
C321 H32B 0.9599
C321 H32C 0.9599
C322 H32D 0.9599
C322 H32E 0.9599
C322 H32F 0.9599
C323 H32G 0.9599
C323 H32H 0.9599
C323 H32I 0.9599
Ga4 C4 1.972(3)
Ga4 O4 1.990(2)
Ga4 N4 2.080(3)
C4 Si42 1.858(3)
C4 Si41 1.868(3)
C4 H4 0.9600
Si41 C411 1.865(4)
Si41 C413 1.879(4)
Si41 C412 1.879(4)
C411 H41A 0.9599
C411 H41B 0.9599
C411 H41C 0.9599
C412 H41D 0.9599
C412 H41E 0.9599
C412 H41F 0.9599
C413 H41G 0.9599
C413 H41H 0.9599
C413 H41I 0.9599
Si42 C421 1.864(4)
Si42 C423 1.872(4)
Si42 C422 1.877(4)
C421 H42A 0.9599
C421 H42B 0.9599
C421 H42C 0.9599
C422 H42D 0.9599
C422 H42E 0.9599
C422 H42F 0.9599
C423 H42G 0.9599
C423 H42H 0.9599
C423 H42I 0.9599
Ga5 C5 1.966(3)
Ga5 O5 2.004(2)
Ga5 N5 2.080(3)
Ga5 Ga6 2.3950(5)
C5 Si51 1.869(3)
C5 Si52 1.875(3)
C5 H5 0.9600
Si51 C513 1.859(4)
Si51 C511 1.870(4)
Si51 C512 1.877(4)
C511 H51A 0.9599
C511 H51B 0.9599
C511 H51C 0.9599
C512 H51D 0.9599
C512 H51E 0.9599
C512 H51F 0.9599
C513 H51G 0.9599
C513 H51H 0.9599
C513 H51I 0.9599
Si52 C522 1.865(4)
Si52 C523 1.870(4)
Si52 C521 1.876(4)
C521 H52A 0.9599
C521 H52B 0.9599
C521 H52C 0.9599
C522 H52D 0.9599
C522 H52E 0.9599
C522 H52F 0.9599
C523 H52G 0.9599
C523 H52H 0.9599
C523 H52I 0.9599
Ga6 C6 1.977(3)
Ga6 N6 2.008(3)
Ga6 O6 2.019(2)
C6 Si61 1.859(3)
C6 Si62 1.881(4)
C6 H6 0.9600
Si61 C611 1.869(4)
Si61 C613 1.878(5)
Si61 C612 1.882(4)
C611 H61A 0.9599
C611 H61B 0.9599
C611 H61C 0.9599
C612 H61D 0.9599
C612 H61E 0.9599
C612 H61F 0.9599
C613 H61G 0.9599
C613 H61H 0.9599
C613 H61I 0.9599
Si62 C621 1.848(4)
Si62 C622 1.865(4)
Si62 C623 1.873(4)
C621 H62A 0.9599
C621 H62B 0.9599
C621 H62C 0.9599
C622 H62D 0.9599
C622 H62E 0.9599
C622 H62F 0.9599
C623 H62G 0.9599
C623 H62H 0.9599
C623 H62I 0.9599
Ga7 C7 1.972(3)
Ga7 N7 2.019(2)
Ga7 O7 2.021(2)
Ga7 Ga8 2.3960(5)
C7 Si71 1.870(3)
C7 Si72 1.872(3)
C7 H7 0.9600
Si71 C711 1.864(4)
Si71 C713 1.869(4)
Si71 C712 1.880(4)
C711 H71A 0.9599
C711 H71B 0.9599
C711 H71C 0.9599
C712 H71D 0.9599
C712 H71E 0.9599
C712 H71F 0.9599
C713 H71G 0.9599
C713 H71H 0.9599
C713 H71I 0.9599
Si72 C721 1.861(4)
Si72 C723 1.862(4)
Si72 C722 1.868(4)
C721 H72A 0.9599
C721 H72B 0.9599
C721 H72C 0.9599
C722 H72D 0.9599
C722 H72E 0.9599
C722 H72F 0.9599
C723 H72G 0.9599
C723 H72H 0.9599
C723 H72I 0.9599
Ga8 C8 1.974(3)
Ga8 O8 1.995(2)
Ga8 N8 2.084(3)
C8 Si81 1.862(3)
C8 Si82 1.867(3)
C8 H8 0.9600
Si81 C811 1.859(4)
Si81 C812 1.878(4)
Si81 C813 1.890(4)
C811 H81A 0.9599
C811 H81B 0.9599
C811 H81C 0.9599
C812 H81D 0.9599
C812 H81E 0.9599
C812 H81F 0.9599
C813 H81G 0.9599
C813 H81H 0.9599
C813 H81I 0.9599
Si82 C823 1.846(4)
Si82 C821 1.881(4)
Si82 C822 1.885(4)
C821 H82A 0.9599
C821 H82B 0.9599
C821 H82C 0.9599
C822 H82D 0.9599
C822 H82E 0.9599
C822 H82F 0.9599
C823 H82G 0.9599
C823 H82H 0.9599
C823 H82I 0.9599
O1 C01 1.278(4)
O2 C01 1.284(3)
C01 C72 1.451(4)
N7 C71 1.365(4)
N7 C85 1.384(4)
C71 C72 1.392(4)
C71 H71 0.9600
C72 C84 1.438(4)
N8 C81 1.339(4)
N8 C85 1.341(4)
C81 C82 1.378(5)
C81 H81 0.9600
C82 C83 1.380(5)
C82 H82 0.9600
C83 C84 1.368(4)
C83 H83 0.9600
C84 C85 1.422(4)
O3 C03 1.275(4)
O4 C03 1.285(4)
C03 C12 1.456(4)
N1 C11 1.346(4)
N1 C25 1.376(4)
C11 C12 1.374(4)
C11 H11 0.9600
C12 C24 1.451(4)
N2 C25 1.340(4)
N2 C21 1.347(4)
C21 C22 1.379(4)
C21 H21 0.9600
C22 C23 1.374(5)
C22 H22 0.9600
C23 C24 1.385(4)
C23 H23 0.9600
C24 C25 1.422(4)
O5 C05 1.272(3)
O6 C05 1.284(4)
C05 C32 1.458(4)
N3 C45 1.355(4)
N3 C31 1.370(4)
C31 C32 1.382(4)
C31 H31 0.9600
C32 C44 1.423(4)
N4 C41 1.346(4)
N4 C45 1.365(4)
C41 C42 1.371(5)
C41 H41 0.9600
C42 C43 1.398(5)
C42 H42 0.9600
C43 C44 1.389(4)
C43 H43 0.9600
C44 C45 1.419(4)
O7 C07 1.285(4)
O8 C07 1.280(4)
C07 C62 1.448(4)
N5 C51 1.343(4)
N5 C55 1.358(4)
C51 C52 1.391(5)
C51 H51 0.9600
C52 C53 1.387(5)
C52 H52 0.9600
C53 C54 1.396(4)
C53 H53 0.9600
C54 C55 1.394(4)
C54 C62 1.435(4)
C55 N6 1.376(4)
N6 C61 1.360(4)
C61 C62 1.372(4)
C61 H61 0.9600
O9 C94 1.334(12)
O9 C91 1.566(15)
C91 C92 1.404(14)
C91 H91A 0.9600
C91 H91B 0.9600
C92 C93 1.343(11)
C92 H92A 0.9600
C92 H92B 0.9600
C93 C94 1.619(14)
C93 H93A 0.9600
C93 H93B 0.9600
C94 H94A 0.9600
C94 H94B 0.9600
O9A C94A 1.339(13)
O9A C91A 1.578(15)
C91A C92A 1.395(15)
C91A H91C 0.9600
C91A H91D 0.9600
C92A C93A 1.335(14)
C92A H92C 0.9600
C92A H92D 0.9600
C93A C94A 1.621(16)
C93A H93C 0.9600
C93A H93D 0.9600
C94A H94C 0.9600
C94A H94D 0.9600

loop_
_geom_torsion_atom_site_label_1
_geom_torsion_atom_site_label_2
_geom_torsion_atom_site_label_3
_geom_torsion_atom_site_label_4
_geom_torsion
N1 Ga1 C1 Si11 86.40(17)
O1 Ga1 C1 Si11 -170.23(13)
Ga2 Ga1 C1 Si11 -43.0(3)
N1 Ga1 C1 Si12 -143.09(15)
O1 Ga1 C1 Si12 -39.73(19)
Ga2 Ga1 C1 Si12 87.5(2)
Si12 C1 Si11 C113 -172.3(3)
Ga1 C1 Si11 C113 -44.3(3)
Si12 C1 Si11 C111 67.5(3)
Ga1 C1 Si11 C111 -164.5(2)
Si12 C1 Si11 C112 -52.3(3)
Ga1 C1 Si11 C112 75.7(2)
Si11 C1 Si12 C121 -150.0(2)
Ga1 C1 Si12 C121 83.6(2)
Si11 C1 Si12 C123 88.5(2)
Ga1 C1 Si12 C123 -38.0(3)
Si11 C1 Si12 C122 -32.9(3)
Ga1 C1 Si12 C122 -159.35(18)
C1 Ga1 Ga2 C2 -2.8(3)
N1 Ga1 Ga2 C2 -136.2(2)
O1 Ga1 Ga2 C2 128.9(2)
C1 Ga1 Ga2 O2 -136.1(2)
N1 Ga1 Ga2 O2 90.52(10)
O1 Ga1 Ga2 O2 -4.34(9)
C1 Ga1 Ga2 N2 131.9(2)
N1 Ga1 Ga2 N2 -1.57(10)
O1 Ga1 Ga2 N2 -96.43(9)
O2 Ga2 C2 Si21 50.47(18)
N2 Ga2 C2 Si21 149.15(14)
Ga1 Ga2 C2 Si21 -79.0(3)
O2 Ga2 C2 Si22 -178.17(12)
N2 Ga2 C2 Si22 -79.49(16)
Ga1 Ga2 C2 Si22 52.4(3)
Si22 C2 Si21 C211 153.77(19)
Ga2 C2 Si21 C211 -80.2(2)
Si22 C2 Si21 C213 -87.0(2)
Ga2 C2 Si21 C213 39.0(2)
Si22 C2 Si21 C212 34.1(3)
Ga2 C2 Si21 C212 160.10(18)
Si21 C2 Si22 C223 47.8(2)
Ga2 C2 Si22 C223 -79.1(2)
Si21 C2 Si22 C221 -74.4(2)
Ga2 C2 Si22 C221 158.67(17)
Si21 C2 Si22 C222 167.16(19)
Ga2 C2 Si22 C222 40.2(2)
N3 Ga3 C3 Si31 153.07(14)
O3 Ga3 C3 Si31 50.69(18)
Ga4 Ga3 C3 Si31 -77.1(2)
N3 Ga3 C3 Si32 -75.41(17)
O3 Ga3 C3 Si32 -177.79(12)
Ga4 Ga3 C3 Si32 54.4(3)
Si32 C3 Si31 C313 157.61(19)
Ga3 C3 Si31 C313 -75.2(2)
Si32 C3 Si31 C311 -82.2(2)
Ga3 C3 Si31 C311 45.0(2)
Si32 C3 Si31 C312 39.2(2)
Ga3 C3 Si31 C312 166.44(17)
Si31 C3 Si32 C321 47.0(2)
Ga3 C3 Si32 C321 -81.2(2)
Si31 C3 Si32 C323 166.67(18)
Ga3 C3 Si32 C323 38.5(2)
Si31 C3 Si32 C322 -75.2(2)
Ga3 C3 Si32 C322 156.60(17)
C3 Ga3 Ga4 C4 11.2(3)
N3 Ga3 Ga4 C4 145.4(2)
O3 Ga3 Ga4 C4 -121.0(2)
C3 Ga3 Ga4 O4 139.8(2)
N3 Ga3 Ga4 O4 -86.11(10)
O3 Ga3 Ga4 O4 7.48(9)
C3 Ga3 Ga4 N4 -129.4(2)
N3 Ga3 Ga4 N4 4.70(10)
O3 Ga3 Ga4 N4 98.30(9)
O4 Ga4 C4 Si42 -172.70(13)
N4 Ga4 C4 Si42 90.43(17)
Ga3 Ga4 C4 Si42 -47.8(3)
O4 Ga4 C4 Si41 -40.13(19)
N4 Ga4 C4 Si41 -137.00(15)
Ga3 Ga4 C4 Si41 84.8(3)
Si42 C4 Si41 C411 -157.7(2)
Ga4 C4 Si41 C411 75.4(2)
Si42 C4 Si41 C413 82.4(3)
Ga4 C4 Si41 C413 -44.5(3)
Si42 C4 Si41 C412 -38.8(3)
Ga4 C4 Si41 C412 -165.65(19)
Si41 C4 Si42 C421 -168.9(2)
Ga4 C4 Si42 C421 -40.3(2)
Si41 C4 Si42 C423 -51.2(3)
Ga4 C4 Si42 C423 77.4(2)
Si41 C4 Si42 C422 71.2(3)
Ga4 C4 Si42 C422 -160.22(19)
O5 Ga5 C5 Si51 46.87(18)
N5 Ga5 C5 Si51 145.01(14)
Ga6 Ga5 C5 Si51 -75.8(3)
O5 Ga5 C5 Si52 178.82(13)
N5 Ga5 C5 Si52 -83.04(17)
Ga6 Ga5 C5 Si52 56.1(3)
Si52 C5 Si51 C513 153.40(19)
Ga5 C5 Si51 C513 -79.9(2)
Si52 C5 Si51 C511 -87.2(2)
Ga5 C5 Si51 C511 39.5(2)
Si52 C5 Si51 C512 34.2(3)
Ga5 C5 Si51 C512 160.84(18)
Si51 C5 Si52 C522 168.2(2)
Ga5 C5 Si52 C522 40.7(2)
Si51 C5 Si52 C523 47.7(3)
Ga5 C5 Si52 C523 -79.7(2)
Si51 C5 Si52 C521 -75.5(2)
Ga5 C5 Si52 C521 157.03(17)
C5 Ga5 Ga6 C6 -14.5(3)
O5 Ga5 Ga6 C6 -141.0(2)
N5 Ga5 Ga6 C6 127.2(2)
C5 Ga5 Ga6 N6 -145.9(2)
O5 Ga5 Ga6 N6 87.55(10)
N5 Ga5 Ga6 N6 -4.25(10)
C5 Ga5 Ga6 O6 119.6(2)
O5 Ga5 Ga6 O6 -6.96(9)
N5 Ga5 Ga6 O6 -98.75(9)
N6 Ga6 C6 Si61 82.15(18)
O6 Ga6 C6 Si61 -175.05(13)
Ga5 Ga6 C6 Si61 -45.2(3)
N6 Ga6 C6 Si62 -146.93(15)
O6 Ga6 C6 Si62 -44.13(19)
Ga5 Ga6 C6 Si62 85.8(2)
Si62 C6 Si61 C611 -174.7(2)
Ga6 C6 Si61 C611 -47.5(2)
Si62 C6 Si61 C613 -55.2(3)
Ga6 C6 Si61 C613 72.0(2)
Si62 C6 Si61 C612 67.5(3)
Ga6 C6 Si61 C612 -165.3(2)
Si61 C6 Si62 C621 85.9(2)
Ga6 C6 Si62 C621 -39.8(2)
Si61 C6 Si62 C622 -35.2(3)
Ga6 C6 Si62 C622 -160.88(18)
Si61 C6 Si62 C623 -153.5(2)
Ga6 C6 Si62 C623 80.7(2)
N7 Ga7 C7 Si71 165.40(14)
O7 Ga7 C7 Si71 63.62(18)
Ga8 Ga7 C7 Si71 -58.4(3)
N7 Ga7 C7 Si72 -64.21(19)
O7 Ga7 C7 Si72 -165.98(14)
Ga8 Ga7 C7 Si72 72.0(3)
Si72 C7 Si71 C711 -48.4(3)
Ga7 C7 Si71 C711 79.0(2)
Si72 C7 Si71 C713 73.7(2)
Ga7 C7 Si71 C713 -158.92(18)
Si72 C7 Si71 C712 -166.24(19)
Ga7 C7 Si71 C712 -38.8(2)
Si71 C7 Si72 C721 86.4(2)
Ga7 C7 Si72 C721 -41.3(2)
Si71 C7 Si72 C723 -152.9(2)
Ga7 C7 Si72 C723 79.4(2)
Si71 C7 Si72 C722 -35.1(3)
Ga7 C7 Si72 C722 -162.73(19)
C7 Ga7 Ga8 C8 6.0(3)
N7 Ga7 Ga8 C8 146.5(2)
O7 Ga7 Ga8 C8 -120.7(2)
C7 Ga7 Ga8 O8 131.7(2)
N7 Ga7 Ga8 O8 -87.80(10)
O7 Ga7 Ga8 O8 5.00(9)
C7 Ga7 Ga8 N8 -137.2(2)
N7 Ga7 Ga8 N8 3.35(11)
O7 Ga7 Ga8 N8 96.15(10)
O8 Ga8 C8 Si81 -42.62(19)
N8 Ga8 C8 Si81 -140.28(15)
Ga7 Ga8 C8 Si81 79.4(3)
O8 Ga8 C8 Si82 -174.53(13)
N8 Ga8 C8 Si82 87.80(17)
Ga7 Ga8 C8 Si82 -52.5(3)
Si82 C8 Si81 C811 -153.2(2)
Ga8 C8 Si81 C811 80.6(2)
Si82 C8 Si81 C812 86.2(2)
Ga8 C8 Si81 C812 -40.0(2)
Si82 C8 Si81 C813 -34.7(3)
Ga8 C8 Si81 C813 -160.9(2)
Si81 C8 Si82 C823 -53.4(3)
Ga8 C8 Si82 C823 73.9(2)
Si81 C8 Si82 C821 68.9(3)
Ga8 C8 Si82 C821 -163.73(19)
Si81 C8 Si82 C822 -172.6(2)
Ga8 C8 Si82 C822 -45.2(2)
C1 Ga1 O1 C01 162.6(2)
N1 Ga1 O1 C01 -84.0(2)
Ga2 Ga1 O1 C01 5.4(2)
C2 Ga2 O2 C01 -155.5(2)
N2 Ga2 O2 C01 95.4(2)
Ga1 Ga2 O2 C01 4.7(2)
Ga1 O1 C01 O2 -3.4(4)
Ga1 O1 C01 C72 176.5(2)
Ga2 O2 C01 O1 -1.9(4)
Ga2 O2 C01 C72 178.3(2)
C7 Ga7 N7 C71 -28.1(3)
O7 Ga7 N7 C71 84.0(3)
Ga8 Ga7 N7 C71 172.4(3)
C7 Ga7 N7 C85 157.8(2)
O7 Ga7 N7 C85 -90.1(2)
Ga8 Ga7 N7 C85 -1.7(2)
C85 N7 C71 C72 -0.4(4)
Ga7 N7 C71 C72 -175.1(2)
N7 C71 C72 C84 -0.2(4)
N7 C71 C72 C01 177.8(3)
O1 C01 C72 C71 -175.7(3)
O2 C01 C72 C71 4.1(5)
O1 C01 C72 C84 1.9(5)
O2 C01 C72 C84 -178.3(3)
C8 Ga8 N8 C81 16.0(4)
O8 Ga8 N8 C81 -92.5(3)
Ga7 Ga8 N8 C81 179.9(3)
C8 Ga8 N8 C85 -169.7(2)
O8 Ga8 N8 C85 81.8(2)
Ga7 Ga8 N8 C85 -5.8(2)
C85 N8 C81 C82 -1.7(6)
Ga8 N8 C81 C82 172.6(3)
N8 C81 C82 C83 1.5(7)
C81 C82 C83 C84 -1.4(7)
C82 C83 C84 C85 1.7(6)
C82 C83 C84 C72 -178.8(4)
C71 C72 C84 C83 -178.8(4)
C01 C72 C84 C83 3.3(7)
C71 C72 C84 C85 0.8(4)
C01 C72 C84 C85 -177.2(3)
C81 N8 C85 N7 -178.7(3)
Ga8 N8 C85 N7 6.3(4)
C81 N8 C85 C84 2.1(5)
Ga8 N8 C85 C84 -172.9(3)
C71 N7 C85 N8 -178.3(3)
Ga7 N7 C85 N8 -2.7(4)
C71 N7 C85 C84 1.0(4)
Ga7 N7 C85 C84 176.6(2)
C83 C84 C85 N8 -2.1(5)
C72 C84 C85 N8 178.2(3)
C83 C84 C85 N7 178.6(3)
C72 C84 C85 N7 -1.1(4)
C3 Ga3 O3 C03 -168.2(2)
N3 Ga3 O3 C03 78.0(2)
Ga4 Ga3 O3 C03 -10.8(2)
C4 Ga4 O4 C03 153.2(2)
N4 Ga4 O4 C03 -97.6(2)
Ga3 Ga4 O4 C03 -6.6(2)
Ga3 O3 C03 O4 9.1(4)
Ga3 O3 C03 C12 -172.3(2)
Ga4 O4 C03 O3 -0.1(4)
Ga4 O4 C03 C12 -178.8(2)
C1 Ga1 N1 C11 22.9(3)
O1 Ga1 N1 C11 -90.8(3)
Ga2 Ga1 N1 C11 -179.2(3)
C1 Ga1 N1 C25 -155.6(2)
O1 Ga1 N1 C25 90.7(2)
Ga2 Ga1 N1 C25 2.3(2)
C25 N1 C11 C12 -0.1(4)
Ga1 N1 C11 C12 -178.8(2)
N1 C11 C12 C24 0.4(4)
N1 C11 C12 C03 -176.6(3)
O3 C03 C12 C11 178.4(3)
O4 C03 C12 C11 -2.9(5)
O3 C03 C12 C24 2.1(5)
O4 C03 C12 C24 -179.2(3)
C2 Ga2 N2 C25 162.2(2)
O2 Ga2 N2 C25 -86.6(2)
Ga1 Ga2 N2 C25 1.2(2)
C2 Ga2 N2 C21 -16.5(3)
O2 Ga2 N2 C21 94.7(3)
Ga1 Ga2 N2 C21 -177.5(3)
C25 N2 C21 C22 0.6(5)
Ga2 N2 C21 C22 179.3(3)
N2 C21 C22 C23 1.2(6)
C21 C22 C23 C24 -1.8(5)
C22 C23 C24 C25 0.8(5)
C22 C23 C24 C12 -179.3(4)
C11 C12 C24 C23 179.7(4)
C03 C12 C24 C23 -3.5(7)
C11 C12 C24 C25 -0.5(3)
C03 C12 C24 C25 176.4(3)
C21 N2 C25 N1 179.1(3)
Ga2 N2 C25 N1 0.2(4)
C21 N2 C25 C24 -1.7(5)
Ga2 N2 C25 C24 179.4(2)
C11 N1 C25 N2 179.1(3)
Ga1 N1 C25 N2 -2.0(4)
C11 N1 C25 C24 -0.2(3)
Ga1 N1 C25 C24 178.7(2)
C23 C24 C25 N2 1.0(5)
C12 C24 C25 N2 -178.9(3)
C23 C24 C25 N1 -179.7(3)
C12 C24 C25 N1 0.4(4)
C5 Ga5 O5 C05 -150.8(2)
N5 Ga5 O5 C05 99.1(2)
Ga6 Ga5 O5 C05 8.2(2)
C6 Ga6 O6 C05 166.2(2)
N6 Ga6 O6 C05 -81.0(2)
Ga5 Ga6 O6 C05 8.0(2)
Ga5 O5 C05 O6 -4.3(4)
Ga5 O5 C05 C32 176.8(2)
Ga6 O6 C05 O5 -4.1(4)
Ga6 O6 C05 C32 174.7(2)
C3 Ga3 N3 C45 153.0(2)
O3 Ga3 N3 C45 -93.3(2)
Ga4 Ga3 N3 C45 -5.0(2)
C3 Ga3 N3 C31 -24.0(3)
O3 Ga3 N3 C31 89.6(3)
Ga4 Ga3 N3 C31 178.0(3)
C45 N3 C31 C32 -0.1(4)
Ga3 N3 C31 C32 177.2(2)
N3 C31 C32 C44 -0.1(4)
N3 C31 C32 C05 177.3(3)
O5 C05 C32 C31 0.8(5)
O6 C05 C32 C31 -178.1(3)
O5 C05 C32 C44 177.6(3)
O6 C05 C32 C44 -1.3(5)
C4 Ga4 N4 C41 14.1(3)
O4 Ga4 N4 C41 -94.8(3)
Ga3 Ga4 N4 C41 177.8(3)
C4 Ga4 N4 C45 -169.3(2)
O4 Ga4 N4 C45 81.9(2)
Ga3 Ga4 N4 C45 -5.5(2)
C45 N4 C41 C42 -0.1(5)
Ga4 N4 C41 C42 176.5(3)
N4 C41 C42 C43 0.6(6)
C41 C42 C43 C44 -0.8(6)
C42 C43 C44 C45 0.6(5)
C42 C43 C44 C32 -179.8(4)
C31 C32 C44 C43 -179.4(4)
C05 C32 C44 C43 3.3(7)
C31 C32 C44 C45 0.3(3)
C05 C32 C44 C45 -177.0(3)
C31 N3 C45 N4 179.8(3)
Ga3 N3 C45 N4 2.0(4)
C31 N3 C45 C44 0.3(3)
Ga3 N3 C45 C44 -177.5(2)
C41 N4 C45 N3 -179.6(3)
Ga4 N4 C45 N3 3.3(4)
C41 N4 C45 C44 -0.2(5)
Ga4 N4 C45 C44 -177.3(2)
C43 C44 C45 N3 179.4(3)
C32 C44 C45 N3 -0.3(4)
C43 C44 C45 N4 -0.1(5)
C32 C44 C45 N4 -179.8(3)
C7 Ga7 O7 C07 -158.8(2)
N7 Ga7 O7 C07 85.5(2)
Ga8 Ga7 O7 C07 -4.2(2)
C8 Ga8 O8 C07 150.8(2)
N8 Ga8 O8 C07 -97.8(2)
Ga7 Ga8 O8 C07 -7.5(2)
Ga8 O8 C07 O7 6.5(4)
Ga8 O8 C07 C62 -174.4(2)
Ga7 O7 C07 O8 -0.3(4)
Ga7 O7 C07 C62 -179.5(2)
C5 Ga5 N5 C51 -12.8(3)
O5 Ga5 N5 C51 96.4(3)
Ga6 Ga5 N5 C51 -176.7(3)
C5 Ga5 N5 C55 167.8(2)
O5 Ga5 N5 C55 -83.0(2)
Ga6 Ga5 N5 C55 3.9(2)
C55 N5 C51 C52 0.3(5)
Ga5 N5 C51 C52 -179.1(2)
N5 C51 C52 C53 1.8(5)
C51 C52 C53 C54 -1.2(5)
C52 C53 C54 C55 -1.2(5)
C52 C53 C54 C62 -178.1(4)
C51 N5 C55 N6 179.8(3)
Ga5 N5 C55 N6 -0.7(4)
C51 N5 C55 C54 -3.0(5)
Ga5 N5 C55 C54 176.5(2)
C53 C54 C55 N5 3.5(5)
C62 C54 C55 N5 -178.7(3)
C53 C54 C55 N6 -179.0(3)
C62 C54 C55 N6 -1.2(4)
N5 C55 N6 C61 178.7(3)
C54 C55 N6 C61 1.2(4)
N5 C55 N6 Ga6 -4.2(4)
C54 C55 N6 Ga6 178.2(2)
C6 Ga6 N6 C61 24.3(3)
O6 Ga6 N6 C61 -89.3(3)
Ga5 Ga6 N6 C61 -178.3(3)
C6 Ga6 N6 C55 -151.7(2)
O6 Ga6 N6 C55 94.7(2)
Ga5 Ga6 N6 C55 5.7(2)
C55 N6 C61 C62 -0.7(4)
Ga6 N6 C61 C62 -177.1(2)
N6 C61 C62 C54 0.0(4)
N6 C61 C62 C07 -175.2(3)
C55 C54 C62 C61 0.7(4)
C53 C54 C62 C61 177.9(4)
C55 C54 C62 C07 175.7(3)
C53 C54 C62 C07 -7.2(7)
O8 C07 C62 C61 -6.0(5)
O7 C07 C62 C61 173.2(3)
O8 C07 C62 C54 180.0(3)
O7 C07 C62 C54 -0.9(5)
C94 O9 C91 C92 8(3)
O9 C91 C92 C93 -16(2)
C91 C92 C93 C94 18(2)
C91 O9 C94 C93 3(2)
C92 C93 C94 O9 -14(2)
C94A O9A C91A C92A -13(2)
O9A C91A C92A C93A 33(2)
C91A C92A C93A C94A -36(3)
C91A O9A C94A C93A -8(2)
C92A C93A C94A O9A 28(3)
